data_4122217
loop_
_publ_author_name
'Mendez-Arroyo, Jose'
'Barroso-Flores, Joaqu\'in'
'Lifschitz, Alejo M.'
'Sarjeant, Amy A.'
'Stern, Charlotte L.'
'Mirkin, Chad A.'

_publ_section_title
;
 A multi-state, allosterically-regulated molecular receptor with
 switchable selectivity.
;
_journal_issue 29
_journal_name_full 'Journal of the American Chemical Society'
_journal_page_first 10340
_journal_page_last 10348
_journal_paper_doi 10.1021/ja503506a
_journal_volume 136
_journal_year 2014
_chemical_formula_moiety 'C82 H82 N2 O4 P2 Pt S2, C32 H12 B F24, C6 H8 N, C2 H4 Cl2'
_chemical_formula_sum 'C122 H106 B Cl2 F24 N3 O4 P2 Pt S2'
_chemical_formula_weight 2536.95
_chemical_name_systematic
;
 ?
;
_space_group_crystal_system monoclinic
_space_group_IT_number 14
_space_group_name_Hall '-P 2ybc'
_space_group_name_H-M_alt 'P 1 21/c 1'
_symmetry_space_group_name_Hall '-P 2ybc'
_symmetry_space_group_name_H-M 'P 1 21/c 1'
_atom_sites_solution_hydrogens geom
_atom_sites_solution_primary dual
_audit_creation_date 2013-08-27
_audit_creation_method
;
  Olex2 1.2
  (compiled Apr 23 2013 17:59:47, GUI svn.r4466)
;
_cell_angle_alpha 90
_cell_angle_beta 90.777(2)
_cell_angle_gamma 90
_cell_formula_units_Z 4
_cell_length_a 26.0542(7)
_cell_length_b 18.7864(5)
_cell_length_c 23.4577(7)
_cell_measurement_reflns_used 9920
_cell_measurement_temperature 100(2)
_cell_measurement_theta_max 29.00
_cell_measurement_theta_min 2.30
_cell_volume 11480.7(6)
_computing_cell_refinement 'SAINT V7.23A (Bruker, 2005)'
_computing_data_collection 'APEX2 V2.1-4 (Bruker, 2007)'
_computing_data_reduction 'Bruker SAINT'
_computing_molecular_graphics
;
O. V. Dolomanov, L. J. Bourhis, R. J. Gildea, J. A. K. Howard and H. Puschmann,
OLEX2: a complete structure solution, refinement and analysis program.
J. Appl. Cryst. (2009). 42, 339-341.
;
_computing_publication_material
;
O. V. Dolomanov, L. J. Bourhis, R. J. Gildea, J. A. K. Howard and H. Puschmann,
OLEX2: a complete structure solution, refinement and analysis program.
J. Appl. Cryst. (2009). 42, 339-341.
;
_computing_structure_refinement
;
SHELXL, G.M. Sheldrick, Acta Cryst.
(2008). A64, 112-122
;
_computing_structure_solution
;
SHELXD, G.M. Sheldrick, Acta Cryst.
(2008). A64, 112-122
;
_diffrn_ambient_temperature 100.03
_diffrn_detector_area_resol_mean 8
_diffrn_measured_fraction_theta_full 1.000
_diffrn_measured_fraction_theta_max 0.998
_diffrn_measurement_device_type 'Bruker Kappa APEX CCD area detector'
_diffrn_measurement_method '\w and \f scans'
_diffrn_radiation_monochromator graphite
_diffrn_radiation_type MoK\a
_diffrn_radiation_wavelength 0.71073
_diffrn_reflns_av_R_equivalents 0.1059
_diffrn_reflns_av_unetI/netI 0.0926
_diffrn_reflns_Laue_measured_fraction_full 1.000
_diffrn_reflns_Laue_measured_fraction_max 0.998
_diffrn_reflns_limit_h_max 36
_diffrn_reflns_limit_h_min -36
_diffrn_reflns_limit_k_max 24
_diffrn_reflns_limit_k_min -26
_diffrn_reflns_limit_l_max 33
_diffrn_reflns_limit_l_min -32
_diffrn_reflns_number 167012
_diffrn_reflns_point_group_measured_fraction_full 1.000
_diffrn_reflns_point_group_measured_fraction_max 0.998
_diffrn_reflns_theta_full 25.242
_diffrn_reflns_theta_max 30.086
_diffrn_reflns_theta_min 1.336
_diffrn_source 'sealed tube'
_diffrn_standards_number 0
_exptl_absorpt_coefficient_mu 1.426
_exptl_absorpt_correction_T_max 0.7460
_exptl_absorpt_correction_T_min 0.5727
_exptl_absorpt_correction_type multi-scan
_exptl_absorpt_process_details
;
SADABS-2008/1 (Bruker,2008) was used for absorption correction.
wR2(int) was 0.1013 before and 0.0793 after correction.
The Ratio of minimum to maximum transmission is 0.7677.
The \l/2 correction factor is 0.0015.
;
_exptl_crystal_colour colourless
_exptl_crystal_density_diffrn 1.468
_exptl_crystal_description plate
_exptl_crystal_F_000 5144
_exptl_crystal_size_max 0.458
_exptl_crystal_size_mid 0.385
_exptl_crystal_size_min 0.01
_refine_diff_density_max 2.744
_refine_diff_density_min -3.120
_refine_diff_density_rms 0.125
_refine_ls_extinction_method none
_refine_ls_goodness_of_fit_ref 1.018
_refine_ls_hydrogen_treatment constr
_refine_ls_matrix_type full
_refine_ls_number_parameters 1511
_refine_ls_number_reflns 33688
_refine_ls_number_restraints 60
_refine_ls_restrained_S_all 1.019
_refine_ls_R_factor_all 0.1054
_refine_ls_R_factor_gt 0.0488
_refine_ls_shift/su_max 0.004
_refine_ls_shift/su_mean 0.000
_refine_ls_structure_factor_coef Fsqd
_refine_ls_weighting_details
;
 w=1/[\s^2^(Fo^2^)+(0.0458P)^2^+14.3049P]
 where P=(Fo^2^+2Fc^2^)/3
;
_refine_ls_weighting_scheme calc
_refine_ls_wR_factor_gt 0.1008
_refine_ls_wR_factor_ref 0.1251
_reflns_Friedel_coverage 0.000
_reflns_number_gt 21475
_reflns_number_total 33688
_reflns_threshold_expression 'I > 2\s(I)'
_cod_data_source_file ja503506a_si_002.cif
_cod_data_source_block n3026
_cod_depositor_comments 'Adding full bibliography for 4122216--4122218.cif.'
_cod_database_code 4122217
_olex2_refinement_description
;
1. Fixed Uiso
 At 1.2 times of:
  All C(H) groups, All C(H,H) groups
 At 1.5 times of:
  All C(H,H,H) groups
2. Rigid bond restraints
 F11A, F12, F12A, F10, F10A, F11
 with sigma for 1-2 distances of 0.01 and sigma for 1-3 distances of 0.01
 F19, F19A, F21, F21A, F20, F20A
 with sigma for 1-2 distances of 0.01 and sigma for 1-3 distances of 0.01
3. Uiso/Uaniso restraints and constraints
F11A \\sim F12 \\sim F12A \\sim F10 \\sim F10A \\sim F11: within 1.7A with sigma of 0.01 and sigma for terminal atoms of 0.02
F19 \\sim F19A \\sim F21 \\sim F21A \\sim F20 \\sim F20A: within 1.7A with sigma of 0.01 and sigma for terminal atoms of 0.02
4. Others
 Sof(F10A)=Sof(F11A)=Sof(F12A)=1-FVAR(1)
 Sof(F10)=Sof(F11)=Sof(F12)=FVAR(1)
 Sof(F21A)=Sof(F19A)=Sof(F20A)=1-FVAR(2)
 Sof(F19)=Sof(F20)=Sof(F21)=FVAR(2)
5.a Secondary CH2 refined with riding coordinates:
 C13(H13A,H13B), C14(H14A,H14B), C27(H27A,H27B), C34(H34A,H34B), C41(H41A,
 H41B), C48(H48A,H48B), C49(H49A,H49B), C50(H50A,H50B), C52(H52A,H52B),
 C53(H53A,H53B), C55(H55A,H55B), C56(H56A,H56B), C58(H58A,H58B), C59(H59A,H59B),
  C67(H67A,H67B), C68(H68A,H68B), C121(H12A,H12B), C122(H12C,H12D)
5.b Aromatic/amide H refined with riding coordinates:
 C2(H2), C3(H3), C4(H4), C5(H5), C6(H6), C8(H8), C9(H9), C10(H10), C11(H11),
 C12(H12), C16(H16), C17(H17), C19(H19), C20(H20), C22(H22), C26(H26), C29(H29),
  C30(H30), C31(H31), C36(H36), C38(H38), C43(H43), C44(H44), C45(H45),
 C62(H62), C63(H63), C65(H65), C66(H66), C70(H70), C71(H71), C72(H72), C73(H73),
  C74(H74), C76(H76), C77(H77), C78(H78), C79(H79), C80(H80), C90(H90),
 C92(H92), C94(H94), C98(H98), C100(H100), C102(H102), C106(H106), C108(H108),
 C110(H110), C114(H114), C116(H116), C118(H118), C83(H83), C84(H84), C85(H85),
 C86(H86), C87(H87)
5.c Idealised Me refined as rotating group:
 C51(H51A,H51B,H51C), C54(H54A,H54B,H54C), C57(H57A,H57B,H57C), C60(H60A,H60B,
 H60C), C88(H88A,H88B,H88C)
;
_shelx_estimated_absorpt_t_max 0.986
_shelx_estimated_absorpt_t_min 0.561
_shelx_space_group_comment
;
The symmetry employed for this shelxl refinement is uniquely defined
by the following loop, which should always be used as a source of
symmetry information in preference to the above space-group names.
They are only intended as comments.
;
_shelxl_version_number 2012-9

loop_
_space_group_symop_operation_xyz
'x, y, z'
'-x, y+1/2, -z+1/2'
'-x, -y, -z'
'x, -y-1/2, z-1/2'

loop_
_atom_site_label
_atom_site_type_symbol
_atom_site_fract_x
_atom_site_fract_y
_atom_site_fract_z
_atom_site_U_iso_or_equiv
_atom_site_adp_type
_atom_site_occupancy
_atom_site_site_symmetry_order
_atom_site_calc_flag
_atom_site_refinement_flags_posn
_atom_site_refinement_flags_adp
_atom_site_refinement_flags_occupancy
_atom_site_disorder_assembly
_atom_site_disorder_group
Pt1 Pt 0.47541(2) 1.08620(2) 0.26661(2) 0.01801(4) Uani 1 1 d . . . . .
S1 S 0.36769(4) 0.89666(5) 0.08380(4) 0.0246(2) Uani 1 1 d . . . . .
S2 S 0.51043(3) 0.88447(5) 0.44317(4) 0.02254(19) Uani 1 1 d . . . . .
P1 P 0.44018(3) 1.07653(5) 0.17619(4) 0.01669(18) Uani 1 1 d . . . . .
P2 P 0.51391(3) 1.09315(5) 0.35542(4) 0.01638(17) Uani 1 1 d . . . . .
O1 O 0.07003(10) 0.69874(16) 0.31720(11) 0.0290(6) Uani 1 1 d . . . . .
O2 O 0.10572(9) 0.78298(13) 0.42378(10) 0.0209(5) Uani 1 1 d . . . . .
O3 O 0.15201(9) 0.68817(14) 0.52336(10) 0.0219(5) Uani 1 1 d . . . . .
O4 O 0.14361(10) 0.60534(14) 0.40305(11) 0.0251(6) Uani 1 1 d . . . . .
N3 N 0.38416(12) 1.00056(18) 0.31848(13) 0.0243(7) Uani 1 1 d . . . . .
N4 N 0.56382(15) 1.1810(2) 0.21734(16) 0.0399(9) Uani 1 1 d . . . A 1
C1 C 0.48993(14) 1.0654(2) 0.12329(15) 0.0201(7) Uani 1 1 d . . . . .
C2 C 0.53156(14) 1.0228(2) 0.13921(16) 0.0230(8) Uani 1 1 d . . . . .
H2 H 0.5325 1.0012 0.1758 0.028 Uiso 1 1 calc R U . . .
C3 C 0.57149(15) 1.0120(2) 0.10177(17) 0.0267(8) Uani 1 1 d . . . . .
H3 H 0.5997 0.9826 0.1125 0.032 Uiso 1 1 calc R U . . .
C4 C 0.57016(15) 1.0439(2) 0.04888(16) 0.0273(9) Uani 1 1 d . . . . .
H4 H 0.5981 1.0376 0.0237 0.033 Uiso 1 1 calc R U . . .
C5 C 0.52901(15) 1.0846(2) 0.03224(16) 0.0258(8) Uani 1 1 d . . . . .
H5 H 0.5282 1.1058 -0.0045 0.031 Uiso 1 1 calc R U . . .
C6 C 0.48853(14) 1.0949(2) 0.06925(15) 0.0223(8) Uani 1 1 d . . . . .
H6 H 0.4597 1.1224 0.0574 0.027 Uiso 1 1 calc R U . . .
C7 C 0.39983(14) 1.15025(19) 0.15523(15) 0.0200(7) Uani 1 1 d . . . . .
C8 C 0.34717(15) 1.1464(2) 0.16339(16) 0.0256(8) Uani 1 1 d . . . . .
H8 H 0.3325 1.1040 0.1779 0.031 Uiso 1 1 calc R U . . .
C9 C 0.31588(16) 1.2042(2) 0.15044(19) 0.0321(9) Uani 1 1 d . . . . .
H9 H 0.2800 1.2014 0.1565 0.039 Uiso 1 1 calc R U . . .
C10 C 0.33715(17) 1.2658(2) 0.12870(19) 0.0333(10) Uani 1 1 d . . . . .
H10 H 0.3156 1.3049 0.1189 0.040 Uiso 1 1 calc R U . . .
C11 C 0.38938(16) 1.2706(2) 0.12113(17) 0.0306(9) Uani 1 1 d . . . . .
H11 H 0.4038 1.3132 0.1065 0.037 Uiso 1 1 calc R U . . .
C12 C 0.42107(15) 1.2135(2) 0.13481(17) 0.0255(8) Uani 1 1 d . . . . .
H12 H 0.4571 1.2174 0.1303 0.031 Uiso 1 1 calc R U . . .
C13 C 0.40228(14) 0.99498(19) 0.16657(15) 0.0198(7) Uani 1 1 d . . . . .
H13A H 0.4243 0.9533 0.1753 0.024 Uiso 1 1 calc R U . . .
H13B H 0.3738 0.9951 0.1940 0.024 Uiso 1 1 calc R U . . .
C14 C 0.38017(15) 0.98702(19) 0.10636(15) 0.0218(8) Uani 1 1 d . . . . .
H14A H 0.4044 1.0089 0.0793 0.026 Uiso 1 1 calc R U . . .
H14B H 0.3477 1.0142 0.1039 0.026 Uiso 1 1 calc R U . . .
C15 C 0.31793(14) 0.86627(19) 0.12785(15) 0.0191(7) Uani 1 1 d . . . . .
C16 C 0.31215(16) 0.7934(2) 0.13386(18) 0.0290(9) Uani 1 1 d . . . . .
H16 H 0.3353 0.7621 0.1154 0.035 Uiso 1 1 calc R U . . .
C17 C 0.27300(15) 0.7654(2) 0.16639(18) 0.0290(9) Uani 1 1 d . . . . .
H17 H 0.2698 0.7152 0.1697 0.035 Uiso 1 1 calc R U . . .
C18 C 0.23819(13) 0.80901(19) 0.19430(15) 0.0188(7) Uani 1 1 d . . . . .
C19 C 0.24497(15) 0.8821(2) 0.18794(17) 0.0256(8) Uani 1 1 d . . . . .
H19 H 0.2223 0.9135 0.2069 0.031 Uiso 1 1 calc R U . . .
C20 C 0.28374(14) 0.9108(2) 0.15481(16) 0.0238(8) Uani 1 1 d . . . . .
H20 H 0.2867 0.9610 0.1507 0.029 Uiso 1 1 calc R U . . .
C21 C 0.19560(14) 0.7800(2) 0.22901(15) 0.0207(7) Uani 1 1 d . . . . .
C22 C 0.19001(15) 0.7070(2) 0.23807(15) 0.0233(8) Uani 1 1 d . . . . .
H22 H 0.2144 0.6755 0.2220 0.028 Uiso 1 1 calc R U . . .
C23 C 0.15022(15) 0.6787(2) 0.26961(16) 0.0246(8) Uani 1 1 d . . . . .
C24 C 0.11330(15) 0.7251(2) 0.29139(15) 0.0249(8) Uani 1 1 d . . . . .
C25 C 0.11991(14) 0.7987(2) 0.28711(15) 0.0236(8) Uani 1 1 d . . . . .
C26 C 0.16047(14) 0.8246(2) 0.25525(15) 0.0220(8) Uani 1 1 d . . . . .
H26 H 0.1643 0.8746 0.2513 0.026 Uiso 1 1 calc R U . . .
C27 C 0.08507(14) 0.8514(2) 0.31782(16) 0.0255(8) Uani 1 1 d . . . . .
H27A H 0.0727 0.8876 0.2902 0.031 Uiso 1 1 calc R U . . .
H27B H 0.0548 0.8257 0.3323 0.031 Uiso 1 1 calc R U . . .
C28 C 0.11198(14) 0.8886(2) 0.36702(16) 0.0235(8) Uani 1 1 d . . . . .
C29 C 0.12778(15) 0.9592(2) 0.36342(18) 0.0278(9) Uani 1 1 d . . . . .
H29 H 0.1210 0.9852 0.3294 0.033 Uiso 1 1 calc R U . . .
C30 C 0.15326(15) 0.9924(2) 0.40850(19) 0.0312(9) Uani 1 1 d . . . . .
H30 H 0.1633 1.0408 0.4054 0.037 Uiso 1 1 calc R U . . .
C31 C 0.16398(15) 0.9547(2) 0.45790(18) 0.0270(9) Uani 1 1 d . . . . .
H31 H 0.1818 0.9774 0.4885 0.032 Uiso 1 1 calc R U . . .
C32 C 0.14896(14) 0.8837(2) 0.46341(16) 0.0216(8) Uani 1 1 d . . . . .
C33 C 0.12229(13) 0.85266(19) 0.41832(16) 0.0205(7) Uani 1 1 d . . . . .
C34 C 0.16221(14) 0.8410(2) 0.51661(16) 0.0222(8) Uani 1 1 d . . . . .
H34A H 0.1315 0.8143 0.5289 0.027 Uiso 1 1 calc R U . . .
H34B H 0.1724 0.8738 0.5478 0.027 Uiso 1 1 calc R U . . .
C35 C 0.20579(14) 0.7891(2) 0.50560(15) 0.0210(8) Uani 1 1 d . . . . .
C36 C 0.25425(14) 0.8157(2) 0.49313(15) 0.0208(7) Uani 1 1 d . . . . .
H36 H 0.2593 0.8658 0.4926 0.025 Uiso 1 1 calc R U . . .
C37 C 0.29561(14) 0.7709(2) 0.48133(15) 0.0209(8) Uani 1 1 d . . . . .
C38 C 0.28604(14) 0.69845(19) 0.47823(15) 0.0201(7) Uani 1 1 d . . . . .
H38 H 0.3133 0.6674 0.4682 0.024 Uiso 1 1 calc R U . . .
C39 C 0.23790(14) 0.66925(19) 0.48922(15) 0.0203(7) Uani 1 1 d . . . . .
C40 C 0.19864(14) 0.7154(2) 0.50600(15) 0.0214(8) Uani 1 1 d . . . . .
C41 C 0.22913(14) 0.59035(19) 0.47970(15) 0.0222(7) Uani 1 1 d . . . . .
H41A H 0.1951 0.5768 0.4946 0.027 Uiso 1 1 calc R U . . .
H41B H 0.2556 0.5629 0.5009 0.027 Uiso 1 1 calc R U . . .
C42 C 0.23152(15) 0.57221(19) 0.41666(16) 0.0228(8) Uani 1 1 d . . . . .
C43 C 0.27696(16) 0.5487(2) 0.39291(18) 0.0287(9) Uani 1 1 d . . . . .
H43 H 0.3058 0.5393 0.4169 0.034 Uiso 1 1 calc R U . . .
C44 C 0.28081(17) 0.5387(2) 0.33460(18) 0.0334(10) Uani 1 1 d . . . . .
H44 H 0.3120 0.5219 0.3189 0.040 Uiso 1 1 calc R U . . .
C45 C 0.23916(17) 0.5533(2) 0.29941(17) 0.0299(9) Uani 1 1 d . . . . .
H45 H 0.2423 0.5469 0.2594 0.036 Uiso 1 1 calc R U . . .
C46 C 0.19285(15) 0.5769(2) 0.32117(16) 0.0239(8) Uani 1 1 d . . . . .
C47 C 0.18912(14) 0.5842(2) 0.38026(16) 0.0228(7) Uani 1 1 d . . . . .
C48 C 0.14894(16) 0.5988(2) 0.28211(17) 0.0286(9) Uani 1 1 d . . . . .
H48A H 0.1160 0.5865 0.3002 0.034 Uiso 1 1 calc R U . . .
H48B H 0.1511 0.5720 0.2459 0.034 Uiso 1 1 calc R U . . .
C49 C 0.02949(16) 0.6838(3) 0.27616(17) 0.0341(10) Uani 1 1 d . . . . .
H49A H 0.0383 0.6411 0.2536 0.041 Uiso 1 1 calc R U . . .
H49B H 0.0254 0.7245 0.2497 0.041 Uiso 1 1 calc R U . . .
C50 C -0.01951(17) 0.6715(3) 0.30736(19) 0.0465(13) Uani 1 1 d . . . . .
H50A H -0.0273 0.7137 0.3310 0.056 Uiso 1 1 calc R U . . .
H50B H -0.0153 0.6301 0.3331 0.056 Uiso 1 1 calc R U . . .
C51 C -0.0642(2) 0.6576(4) 0.2658(2) 0.068(2) Uani 1 1 d . . . . .
H51A H -0.0958 0.6506 0.2873 0.102 Uiso 1 1 calc R U . . .
H51B H -0.0570 0.6148 0.2434 0.102 Uiso 1 1 calc R U . . .
H51C H -0.0683 0.6985 0.2402 0.102 Uiso 1 1 calc R U . . .
C52 C 0.05363(14) 0.7797(2) 0.44507(17) 0.0246(8) Uani 1 1 d . . . . .
H52A H 0.0296 0.8027 0.4177 0.030 Uiso 1 1 calc R U . . .
H52B H 0.0515 0.8049 0.4820 0.030 Uiso 1 1 calc R U . . .
C53 C 0.03967(14) 0.7027(2) 0.45245(17) 0.0248(8) Uani 1 1 d . . . . .
H53A H 0.0627 0.6809 0.4814 0.030 Uiso 1 1 calc R U . . .
H53B H 0.0446 0.6772 0.4160 0.030 Uiso 1 1 calc R U . . .
C54 C -0.01605(16) 0.6943(2) 0.47106(19) 0.0348(10) Uani 1 1 d . . . . .
H54A H -0.0204 0.7168 0.5084 0.052 Uiso 1 1 calc R U . . .
H54B H -0.0245 0.6436 0.4737 0.052 Uiso 1 1 calc R U . . .
H54C H -0.0389 0.7172 0.4430 0.052 Uiso 1 1 calc R U . . .
C55 C 0.15434(16) 0.6665(2) 0.58252(16) 0.0298(9) Uani 1 1 d . . . . .
H55A H 0.1697 0.7051 0.6060 0.036 Uiso 1 1 calc R U . . .
H55B H 0.1762 0.6237 0.5866 0.036 Uiso 1 1 calc R U . . .
C56 C 0.10087(17) 0.6505(3) 0.60275(19) 0.0360(10) Uani 1 1 d . . . . .
H56A H 0.1031 0.6253 0.6397 0.043 Uiso 1 1 calc R U . . .
H56B H 0.0836 0.6185 0.5750 0.043 Uiso 1 1 calc R U . . .
C57 C 0.06866(19) 0.7180(3) 0.6098(2) 0.0453(12) Uani 1 1 d . . . . .
H57A H 0.0837 0.7476 0.6401 0.068 Uiso 1 1 calc R U . . .
H57B H 0.0335 0.7049 0.6199 0.068 Uiso 1 1 calc R U . . .
H57C H 0.0681 0.7447 0.5739 0.068 Uiso 1 1 calc R U . . .
C58 C 0.11576(19) 0.5493(3) 0.4335(2) 0.0439(12) Uani 1 1 d . . . . .
H58A H 0.1401 0.5115 0.4453 0.053 Uiso 1 1 calc R U . . .
H58B H 0.1005 0.5697 0.4683 0.053 Uiso 1 1 calc R U . . .
C59 C 0.0751(2) 0.5184(3) 0.3977(2) 0.0502(13) Uani 1 1 d . . . . .
H59A H 0.0902 0.4938 0.3646 0.060 Uiso 1 1 calc R U . . .
H59B H 0.0520 0.5563 0.3833 0.060 Uiso 1 1 calc R U . . .
C60 C 0.0445(2) 0.4646(3) 0.4342(3) 0.0664(18) Uani 1 1 d . . . . .
H60A H 0.0364 0.4864 0.4710 0.100 Uiso 1 1 calc R U . . .
H60B H 0.0652 0.4217 0.4406 0.100 Uiso 1 1 calc R U . . .
H60C H 0.0126 0.4518 0.4142 0.100 Uiso 1 1 calc R U . . .
C61 C 0.34758(14) 0.79956(19) 0.47008(15) 0.0194(7) Uani 1 1 d . . . . .
C62 C 0.35503(14) 0.86804(19) 0.44855(15) 0.0202(7) Uani 1 1 d . . . . .
H62 H 0.3259 0.8970 0.4406 0.024 Uiso 1 1 calc R U . . .
C63 C 0.40337(14) 0.8951(2) 0.43843(16) 0.0216(8) Uani 1 1 d . . . . .
H63 H 0.4069 0.9417 0.4232 0.026 Uiso 1 1 calc R U . . .
C64 C 0.44683(14) 0.85442(19) 0.45041(15) 0.0195(7) Uani 1 1 d . . . . .
C65 C 0.44004(15) 0.7856(2) 0.47130(16) 0.0240(8) Uani 1 1 d . . . . .
H65 H 0.4692 0.7566 0.4789 0.029 Uiso 1 1 calc R U . . .
C66 C 0.39140(14) 0.7591(2) 0.48114(16) 0.0228(8) Uani 1 1 d . . . . .
H66 H 0.3878 0.7122 0.4958 0.027 Uiso 1 1 calc R U . . .
C67 C 0.50769(15) 0.95064(19) 0.38725(15) 0.0210(8) Uani 1 1 d . . . . .
H67A H 0.5410 0.9511 0.3674 0.025 Uiso 1 1 calc R U . . .
H67B H 0.4810 0.9365 0.3591 0.025 Uiso 1 1 calc R U . . .
C68 C 0.49607(14) 1.02607(19) 0.40781(15) 0.0206(7) Uani 1 1 d . . . . .
H68A H 0.5151 1.0351 0.4439 0.025 Uiso 1 1 calc R U . . .
H68B H 0.4589 1.0302 0.4156 0.025 Uiso 1 1 calc R U . . .
C69 C 0.58308(13) 1.08432(19) 0.35411(14) 0.0182(7) Uani 1 1 d . . . . .
C70 C 0.60503(15) 1.0428(2) 0.31137(16) 0.0265(8) Uani 1 1 d . . . . .
H70 H 0.5844 1.0259 0.2805 0.032 Uiso 1 1 calc R U . . .
C71 C 0.65682(16) 1.0263(2) 0.31414(18) 0.0326(10) Uani 1 1 d . . . . .
H71 H 0.6714 0.9968 0.2857 0.039 Uiso 1 1 calc R U . . .
C72 C 0.68744(16) 1.0523(3) 0.35778(18) 0.0338(10) Uani 1 1 d . . . . .
H72 H 0.7231 1.0417 0.3590 0.041 Uiso 1 1 calc R U . . .
C73 C 0.66574(16) 1.0940(2) 0.39985(18) 0.0341(10) Uani 1 1 d . . . . .
H73 H 0.6867 1.1119 0.4300 0.041 Uiso 1 1 calc R U . . .
C74 C 0.61395(15) 1.1097(2) 0.39849(17) 0.0264(8) Uani 1 1 d . . . . .
H74 H 0.5994 1.1378 0.4278 0.032 Uiso 1 1 calc R U . . .
C75 C 0.49715(14) 1.1781(2) 0.38743(15) 0.0198(7) Uani 1 1 d . . . . .
C76 C 0.45306(15) 1.1830(2) 0.41965(16) 0.0250(8) Uani 1 1 d . . . . .
H76 H 0.4344 1.1412 0.4287 0.030 Uiso 1 1 calc R U . . .
C77 C 0.43625(16) 1.2484(2) 0.43863(18) 0.0292(9) Uani 1 1 d . . . . .
H77 H 0.4062 1.2512 0.4611 0.035 Uiso 1 1 calc R U . . .
C78 C 0.46258(16) 1.3099(2) 0.42534(18) 0.0294(9) Uani 1 1 d . . . . .
H78 H 0.4506 1.3548 0.4381 0.035 Uiso 1 1 calc R U . . .
C79 C 0.50688(16) 1.3054(2) 0.39309(18) 0.0303(9) Uani 1 1 d . . . . .
H79 H 0.5253 1.3475 0.3840 0.036 Uiso 1 1 calc R U . . .
C80 C 0.52447(15) 1.2399(2) 0.37408(17) 0.0269(8) Uani 1 1 d . . . . .
H80 H 0.5548 1.2370 0.3522 0.032 Uiso 1 1 calc R U . . .
C81 C 0.41770(14) 1.0309(2) 0.29938(15) 0.0202(7) Uani 1 1 d . . . . .
C82 C 0.53108(16) 1.1467(2) 0.23522(16) 0.0286(9) Uani 1 1 d . . . . .
F1 F 0.23369(10) 0.11907(13) 0.22726(10) 0.0387(6) Uani 1 1 d . . . . .
F2 F 0.27915(9) 0.03129(13) 0.25594(10) 0.0367(6) Uani 1 1 d . . . . .
F3 F 0.19702(10) 0.02741(14) 0.26125(10) 0.0421(7) Uani 1 1 d . . . . .
F4 F 0.29020(12) 0.0335(2) 0.49887(14) 0.0755(12) Uani 1 1 d . . . . .
F5 F 0.35337(10) 0.05336(16) 0.44581(12) 0.0482(7) Uani 1 1 d . . . . .
F6 F 0.32740(13) 0.13427(17) 0.50025(14) 0.0724(11) Uani 1 1 d . . . . .
F7 F 0.22874(13) 0.32088(15) 0.19093(13) 0.0575(9) Uani 1 1 d . . . . .
F8 F 0.26610(10) 0.38658(16) 0.25346(12) 0.0480(7) Uani 1 1 d . . . . .
F9 F 0.21290(10) 0.43248(14) 0.19385(11) 0.0415(6) Uani 1 1 d . . . . .
F10 F 0.02548(17) 0.3666(4) 0.2223(2) 0.080(2) Uani 0.737(8) 1 d . U P B 1
F11 F 0.0362(2) 0.4637(3) 0.2688(4) 0.071(2) Uani 0.737(8) 1 d . U P B 1
F12 F 0.0028(2) 0.3735(5) 0.3078(3) 0.082(3) Uani 0.737(8) 1 d . U P B 1
F10A F 0.0299(6) 0.4379(13) 0.2405(9) 0.074(5) Uani 0.263(8) 1 d . U P B 2
F11A F 0.0135(7) 0.4229(14) 0.3295(10) 0.106(7) Uani 0.263(8) 1 d . U P B 2
F12A F 0.0052(6) 0.3434(12) 0.2700(11) 0.096(5) Uani 0.263(8) 1 d . U P B 2
F13 F 0.33794(9) 0.38236(14) 0.42783(10) 0.0335(6) Uani 1 1 d . . . . .
F14 F 0.35039(9) 0.34574(14) 0.51343(11) 0.0372(6) Uani 1 1 d . . . . .
F15 F 0.33350(9) 0.45568(12) 0.49808(10) 0.0319(5) Uani 1 1 d . . . . .
F16 F 0.11501(14) 0.4579(3) 0.56216(16) 0.0974(15) Uani 1 1 d . . . . .
F17 F 0.18092(12) 0.46921(19) 0.61254(14) 0.0737(11) Uani 1 1 d . . . . .
F18 F 0.1372(2) 0.37663(19) 0.61533(17) 0.1146(19) Uani 1 1 d . . . . .
F19 F 0.1396(7) 0.0778(11) 0.5894(6) 0.093(4) Uani 0.60(3) 1 d . U P C 1
F20 F 0.0618(7) 0.0816(9) 0.6057(6) 0.076(4) Uani 0.60(3) 1 d . U P C 1
F21 F 0.1047(8) 0.1753(7) 0.6147(5) 0.071(4) Uani 0.60(3) 1 d . U P C 1
F22 F -0.04150(11) 0.08427(19) 0.42959(13) 0.0643(10) Uani 1 1 d . . . . .
F23 F 0.01288(13) 0.0309(2) 0.3800(2) 0.0991(16) Uani 1 1 d . . . . .
F24 F -0.01413(13) 0.1322(2) 0.35575(14) 0.0744(11) Uani 1 1 d . . . . .
C89 C 0.20545(14) 0.18955(19) 0.39286(15) 0.0193(7) Uani 1 1 d . . . . .
C90 C 0.24046(14) 0.16268(19) 0.43297(16) 0.0218(8) Uani 1 1 d . . . . .
H90 H 0.2407 0.1821 0.4704 0.026 Uiso 1 1 calc R U . . .
C91 C 0.27495(14) 0.1088(2) 0.42052(16) 0.0230(8) Uani 1 1 d . . . . .
C92 C 0.27563(14) 0.07809(19) 0.36671(16) 0.0219(8) Uani 1 1 d . . . . .
H92 H 0.2996 0.0418 0.3576 0.026 Uiso 1 1 calc R U . . .
C93 C 0.23997(14) 0.10241(19) 0.32664(16) 0.0220(8) Uani 1 1 d . . . . .
C94 C 0.20594(14) 0.15674(19) 0.33955(16) 0.0221(8) Uani 1 1 d . . . . .
H94 H 0.1822 0.1721 0.3111 0.026 Uiso 1 1 calc R U . . .
C95 C 0.31091(16) 0.0833(2) 0.46624(17) 0.0291(8) Uani 1 1 d . . . . .
C96 C 0.23771(16) 0.0701(2) 0.26864(17) 0.0262(8) Uani 1 1 d . . . . .
C97 C 0.14861(14) 0.29867(19) 0.35256(16) 0.0209(7) Uani 1 1 d . . . . .
C98 C 0.18759(15) 0.3177(2) 0.31417(16) 0.0237(8) Uani 1 1 d . . . . .
H98 H 0.2214 0.3006 0.3209 0.028 Uiso 1 1 calc R U . . .
C99 C 0.17835(15) 0.3604(2) 0.26707(16) 0.0252(8) Uani 1 1 d . . . . .
C100 C 0.12998(16) 0.3858(2) 0.25485(17) 0.0297(9) Uani 1 1 d . . . . .
H100 H 0.1236 0.4145 0.2222 0.036 Uiso 1 1 calc R U . . .
C101 C 0.09097(15) 0.3684(2) 0.29145(18) 0.0303(9) Uani 1 1 d . . . . .
C102 C 0.09994(15) 0.3261(2) 0.33936(17) 0.0257(8) Uani 1 1 d . . . . .
H102 H 0.0722 0.3155 0.3638 0.031 Uiso 1 1 calc R U . . .
C103 C 0.22116(18) 0.3753(2) 0.22710(19) 0.0340(10) Uani 1 1 d . . . . .
C104 C 0.03820(19) 0.3935(3) 0.2754(3) 0.0501(14) Uani 1 1 d . . . . .
C105 C 0.19004(14) 0.30813(19) 0.45402(15) 0.0201(7) Uani 1 1 d . . . . .
C106 C 0.24152(14) 0.32704(19) 0.44953(15) 0.0207(7) Uani 1 1 d . . . . .
H106 H 0.2613 0.3065 0.4200 0.025 Uiso 1 1 calc R U . . .
C107 C 0.26490(13) 0.37468(19) 0.48663(15) 0.0192(7) Uani 1 1 d . . . . .
C108 C 0.23788(15) 0.4067(2) 0.53045(15) 0.0236(8) Uani 1 1 d . . . . .
H108 H 0.2542 0.4386 0.5564 0.028 Uiso 1 1 calc R U . . .
C109 C 0.18625(15) 0.3902(2) 0.53472(16) 0.0243(8) Uani 1 1 d . . . . .
C110 C 0.16286(14) 0.3424(2) 0.49758(16) 0.0227(8) Uani 1 1 d . . . . .
H110 H 0.1273 0.3326 0.5016 0.027 Uiso 1 1 calc R U . . .
C111 C 0.32090(16) 0.3891(2) 0.48140(17) 0.0261(8) Uani 1 1 d . . . . .
C112 C 0.15587(17) 0.4227(2) 0.58160(19) 0.0355(10) Uani 1 1 d . . . . .
C113 C 0.11804(14) 0.2052(2) 0.43875(16) 0.0227(8) Uani 1 1 d . . . . .
C114 C 0.12311(15) 0.1843(2) 0.49555(16) 0.0243(8) Uani 1 1 d . . . . .
H114 H 0.1506 0.2035 0.5177 0.029 Uiso 1 1 calc R U . . .
C115 C 0.08988(16) 0.1366(2) 0.52125(17) 0.0286(9) Uani 1 1 d . . . . .
C116 C 0.04927(17) 0.1076(2) 0.49042(18) 0.0308(9) Uani 1 1 d . . . . .
H116 H 0.0262 0.0753 0.5078 0.037 Uiso 1 1 calc R U . . .
C117 C 0.04302(15) 0.1267(2) 0.43400(17) 0.0268(8) Uani 1 1 d . . . . .
C118 C 0.07680(14) 0.1744(2) 0.40842(16) 0.0233(8) Uani 1 1 d . . . . .
H118 H 0.0717 0.1864 0.3694 0.028 Uiso 1 1 calc R U . . .
C119 C 0.0982(2) 0.1167(3) 0.5824(2) 0.0452(12) Uani 1 1 d . . . . .
C120 C 0.00075(16) 0.0931(2) 0.3999(2) 0.0342(10) Uani 1 1 d . . . . .
B1 B 0.16386(16) 0.2519(2) 0.40914(18) 0.0204(8) Uani 1 1 d . . . . .
N5 N 0.33061(12) 0.81711(17) 0.30580(13) 0.0233(7) Uani 1 1 d . . . . .
C83 C 0.31989(16) 0.7481(2) 0.31655(16) 0.0256(8) Uani 1 1 d . . . . .
H83 H 0.3435 0.7120 0.3059 0.031 Uiso 1 1 calc R U . . .
C84 C 0.27526(15) 0.7302(2) 0.34266(16) 0.0251(8) Uani 1 1 d . . . . .
H84 H 0.2677 0.6817 0.3503 0.030 Uiso 1 1 calc R U . . .
C85 C 0.24109(15) 0.7828(2) 0.35799(16) 0.0275(9) Uani 1 1 d . . . . .
H85 H 0.2098 0.7707 0.3760 0.033 Uiso 1 1 calc R U . . .
C86 C 0.25274(15) 0.8531(2) 0.34699(17) 0.0282(9) Uani 1 1 d . . . . .
H86 H 0.2297 0.8899 0.3574 0.034 Uiso 1 1 calc R U . . .
C87 C 0.29833(15) 0.8692(2) 0.32065(16) 0.0263(8) Uani 1 1 d . . . . .
H87 H 0.3069 0.9174 0.3130 0.032 Uiso 1 1 calc R U . . .
C88 C 0.37885(17) 0.8350(2) 0.2761(2) 0.0346(10) Uani 1 1 d . . . . .
H88A H 0.4035 0.7961 0.2812 0.052 Uiso 1 1 calc R U . . .
H88B H 0.3933 0.8789 0.2922 0.052 Uiso 1 1 calc R U . . .
H88C H 0.3716 0.8418 0.2354 0.052 Uiso 1 1 calc R U . . .
Cl1 Cl 0.54319(6) 0.63384(8) 0.74888(6) 0.0582(4) Uani 1 1 d . . . . .
Cl2 Cl 0.66362(5) 0.76380(9) 0.68102(7) 0.0636(4) Uani 1 1 d . . . . .
C121 C 0.5823(3) 0.7141(4) 0.7236(3) 0.084(2) Uani 1 1 d . . . . .
H12A H 0.5650 0.7390 0.6915 0.101 Uiso 1 1 calc R U . . .
H12B H 0.5891 0.7482 0.7550 0.101 Uiso 1 1 calc R U . . .
C122 C 0.6249(3) 0.6820(5) 0.7072(4) 0.109(3) Uani 1 1 d . . . . .
H12C H 0.6182 0.6476 0.6760 0.131 Uiso 1 1 calc R U . . .
H12D H 0.6425 0.6576 0.7393 0.131 Uiso 1 1 calc R U . . .
F21A F 0.0531(8) 0.1094(15) 0.6088(11) 0.075(5) Uani 0.40(3) 1 d . U P C 2
F19A F 0.1283(10) 0.1577(15) 0.6108(9) 0.083(5) Uani 0.40(3) 1 d . U P C 2
F20A F 0.1183(11) 0.0525(11) 0.5882(9) 0.082(5) Uani 0.40(3) 1 d . U P C 2

loop_
_atom_site_aniso_label
_atom_site_aniso_U_11
_atom_site_aniso_U_22
_atom_site_aniso_U_33
_atom_site_aniso_U_23
_atom_site_aniso_U_13
_atom_site_aniso_U_12
Pt1 0.02172(7) 0.02068(7) 0.01165(6) -0.00049(6) 0.00110(4) -0.00363(6)
S1 0.0275(5) 0.0273(5) 0.0192(5) -0.0080(4) 0.0076(4) -0.0063(4)
S2 0.0208(4) 0.0228(5) 0.0241(5) 0.0055(4) 0.0023(4) 0.0015(4)
P1 0.0185(4) 0.0215(5) 0.0102(4) -0.0001(4) 0.0016(3) -0.0031(3)
P2 0.0172(4) 0.0205(5) 0.0115(4) -0.0014(4) 0.0007(3) -0.0016(3)
O1 0.0257(14) 0.0443(17) 0.0171(13) 0.0049(12) -0.0015(11) -0.0118(12)
O2 0.0206(13) 0.0234(14) 0.0187(13) 0.0017(11) 0.0022(10) -0.0011(10)
O3 0.0248(14) 0.0273(14) 0.0135(12) 0.0036(11) -0.0006(10) -0.0035(11)
O4 0.0288(14) 0.0247(14) 0.0218(14) 0.0033(11) 0.0035(11) -0.0024(11)
N3 0.0237(17) 0.0293(18) 0.0197(16) 0.0005(14) 0.0002(13) -0.0013(13)
N4 0.045(2) 0.045(2) 0.030(2) -0.0040(18) 0.0030(17) -0.0170(19)
C1 0.0239(19) 0.0210(18) 0.0153(17) -0.0015(14) 0.0007(14) -0.0042(14)
C2 0.030(2) 0.024(2) 0.0152(18) 0.0017(15) -0.0003(15) 0.0028(15)
C3 0.026(2) 0.028(2) 0.026(2) 0.0014(17) 0.0017(16) 0.0059(16)
C4 0.025(2) 0.037(2) 0.0195(19) -0.0009(17) 0.0049(15) 0.0024(17)
C5 0.031(2) 0.031(2) 0.0156(17) 0.0050(17) 0.0076(14) -0.0011(17)
C6 0.0228(18) 0.028(2) 0.0161(17) 0.0020(15) 0.0028(13) 0.0013(15)
C7 0.0252(19) 0.0214(18) 0.0135(17) 0.0003(14) 0.0031(14) -0.0005(14)
C8 0.031(2) 0.023(2) 0.023(2) 0.0025(16) 0.0110(16) 0.0001(16)
C9 0.029(2) 0.032(2) 0.036(2) 0.0027(19) 0.0087(18) 0.0042(17)
C10 0.039(2) 0.027(2) 0.035(2) 0.0060(19) 0.0096(19) 0.0095(18)
C11 0.040(2) 0.024(2) 0.028(2) 0.0053(17) 0.0092(18) -0.0030(17)
C12 0.029(2) 0.023(2) 0.024(2) -0.0009(16) 0.0031(16) -0.0047(16)
C13 0.0242(18) 0.0213(18) 0.0139(17) 0.0012(14) 0.0032(14) -0.0056(14)
C14 0.029(2) 0.0205(19) 0.0161(18) -0.0030(15) 0.0006(14) -0.0066(15)
C15 0.0224(18) 0.0213(18) 0.0136(17) -0.0021(14) 0.0030(13) -0.0035(14)
C16 0.031(2) 0.022(2) 0.034(2) -0.0006(17) 0.0113(17) 0.0015(16)
C17 0.033(2) 0.0181(19) 0.036(2) 0.0042(17) 0.0080(18) -0.0001(16)
C18 0.0206(18) 0.0225(19) 0.0131(17) -0.0005(14) -0.0009(13) -0.0018(14)
C19 0.031(2) 0.022(2) 0.023(2) -0.0073(16) 0.0053(16) 0.0004(16)
C20 0.0289(19) 0.0181(18) 0.0246(19) -0.0025(16) 0.0037(15) -0.0041(16)
C21 0.0213(18) 0.0255(19) 0.0150(17) 0.0028(15) -0.0027(14) -0.0010(14)
C22 0.028(2) 0.027(2) 0.0155(18) 0.0016(15) 0.0011(14) -0.0012(15)
C23 0.033(2) 0.025(2) 0.0160(18) 0.0022(15) -0.0033(15) -0.0083(16)
C24 0.0251(19) 0.036(2) 0.0134(17) 0.0068(16) -0.0025(14) -0.0075(16)
C25 0.0210(19) 0.036(2) 0.0135(17) 0.0040(16) -0.0024(14) 0.0001(16)
C26 0.0227(19) 0.025(2) 0.0180(18) 0.0027(15) 0.0001(14) -0.0005(15)
C27 0.0214(19) 0.036(2) 0.0186(19) 0.0066(17) 0.0018(14) 0.0018(16)
C28 0.0184(18) 0.029(2) 0.0231(19) 0.0022(16) 0.0058(14) 0.0029(15)
C29 0.025(2) 0.030(2) 0.029(2) 0.0097(18) 0.0067(16) 0.0057(16)
C30 0.029(2) 0.023(2) 0.042(3) 0.0044(19) 0.0086(18) -0.0009(16)
C31 0.024(2) 0.025(2) 0.032(2) -0.0069(17) 0.0045(16) -0.0014(15)
C32 0.0191(18) 0.0225(19) 0.0235(19) -0.0028(16) 0.0031(14) 0.0016(14)
C33 0.0172(17) 0.0203(18) 0.0243(19) 0.0012(15) 0.0047(14) 0.0024(14)
C34 0.0210(18) 0.027(2) 0.0180(18) -0.0021(15) 0.0013(14) -0.0010(15)
C35 0.0221(18) 0.028(2) 0.0132(17) -0.0015(15) 0.0001(13) -0.0013(15)
C36 0.028(2) 0.0180(18) 0.0166(18) -0.0018(14) -0.0045(14) -0.0016(14)
C37 0.0229(18) 0.027(2) 0.0131(17) 0.0023(15) -0.0012(13) 0.0005(15)
C38 0.0246(19) 0.0201(18) 0.0157(17) 0.0023(14) 0.0000(14) 0.0030(14)
C39 0.0280(19) 0.0204(18) 0.0126(17) 0.0008(14) -0.0013(14) -0.0016(14)
C40 0.0203(18) 0.029(2) 0.0152(17) 0.0015(15) 0.0002(13) -0.0021(15)
C41 0.0277(19) 0.0191(18) 0.0199(18) 0.0049(16) -0.0007(14) -0.0017(15)
C42 0.029(2) 0.0157(18) 0.0233(19) 0.0026(14) 0.0017(15) -0.0046(14)
C43 0.033(2) 0.022(2) 0.031(2) 0.0021(17) 0.0002(17) 0.0033(16)
C44 0.038(2) 0.033(2) 0.029(2) -0.0030(19) 0.0083(18) 0.0052(19)
C45 0.043(2) 0.027(2) 0.020(2) -0.0032(17) 0.0067(17) -0.0046(18)
C46 0.032(2) 0.021(2) 0.0190(18) 0.0019(15) -0.0013(15) -0.0044(15)
C47 0.0280(19) 0.0170(17) 0.0236(19) 0.0012(16) 0.0032(14) -0.0034(15)
C48 0.035(2) 0.031(2) 0.0192(19) 0.0016(16) 0.0002(16) -0.0109(17)
C49 0.031(2) 0.053(3) 0.019(2) 0.0048(19) -0.0047(16) -0.013(2)
C50 0.032(2) 0.083(4) 0.024(2) 0.013(2) -0.0047(18) -0.019(2)
C51 0.040(3) 0.131(6) 0.033(3) 0.019(3) -0.004(2) -0.036(3)
C52 0.0203(19) 0.030(2) 0.024(2) 0.0009(16) 0.0023(15) 0.0001(15)
C53 0.025(2) 0.029(2) 0.0203(19) 0.0042(16) 0.0015(15) -0.0023(16)
C54 0.030(2) 0.036(2) 0.038(3) 0.003(2) 0.0097(18) -0.0066(18)
C55 0.034(2) 0.039(2) 0.0158(19) 0.0048(17) -0.0009(16) -0.0008(18)
C56 0.038(2) 0.045(3) 0.025(2) 0.012(2) 0.0049(18) -0.009(2)
C57 0.043(3) 0.062(3) 0.032(3) 0.006(2) 0.012(2) 0.004(2)
C58 0.043(3) 0.035(3) 0.054(3) 0.002(2) 0.007(2) 0.001(2)
C59 0.060(3) 0.045(3) 0.045(3) 0.003(2) -0.004(3) 0.002(3)
C60 0.054(4) 0.052(3) 0.094(5) 0.010(3) 0.022(3) -0.018(3)
C61 0.0256(19) 0.0193(18) 0.0133(17) 0.0019(14) -0.0004(14) 0.0000(14)
C62 0.0226(18) 0.0189(18) 0.0190(18) 0.0019(15) -0.0011(14) 0.0030(14)
C63 0.0248(19) 0.0193(18) 0.0207(19) 0.0040(14) 0.0016(14) 0.0023(14)
C64 0.0240(18) 0.0180(18) 0.0165(17) 0.0002(14) 0.0017(14) -0.0003(14)
C65 0.026(2) 0.0206(19) 0.025(2) 0.0016(16) 0.0008(15) 0.0060(15)
C66 0.026(2) 0.0194(18) 0.0227(19) 0.0065(15) 0.0006(15) -0.0007(15)
C67 0.029(2) 0.0188(18) 0.0154(17) 0.0030(14) 0.0040(14) -0.0025(15)
C68 0.0259(19) 0.0200(18) 0.0160(18) 0.0028(14) 0.0023(14) -0.0019(14)
C69 0.0196(16) 0.0188(17) 0.0162(16) 0.0029(15) -0.0008(12) -0.0022(14)
C70 0.027(2) 0.033(2) 0.0194(19) -0.0058(17) 0.0001(15) -0.0038(16)
C71 0.029(2) 0.043(3) 0.026(2) -0.0077(19) 0.0091(17) 0.0040(18)
C72 0.024(2) 0.047(3) 0.030(2) -0.004(2) -0.0004(17) 0.0016(18)
C73 0.027(2) 0.048(3) 0.027(2) -0.009(2) -0.0082(16) 0.0008(19)
C74 0.028(2) 0.030(2) 0.0206(19) -0.0048(16) -0.0013(15) 0.0027(16)
C75 0.0241(18) 0.0217(19) 0.0135(17) -0.0019(14) -0.0049(14) -0.0011(14)
C76 0.026(2) 0.024(2) 0.025(2) -0.0023(16) 0.0002(15) 0.0010(15)
C77 0.029(2) 0.028(2) 0.031(2) -0.0023(18) -0.0006(17) 0.0066(17)
C78 0.032(2) 0.025(2) 0.030(2) -0.0054(17) -0.0120(17) 0.0028(17)
C79 0.036(2) 0.022(2) 0.032(2) 0.0021(17) -0.0063(18) -0.0023(17)
C80 0.029(2) 0.028(2) 0.024(2) -0.0035(17) -0.0012(16) -0.0035(16)
C81 0.0222(18) 0.0266(19) 0.0118(16) -0.0028(15) 0.0003(13) 0.0003(15)
C82 0.036(2) 0.033(2) 0.0169(18) -0.0042(17) -0.0011(16) -0.0100(18)
F1 0.0645(18) 0.0306(14) 0.0211(12) 0.0011(11) 0.0051(12) 0.0038(12)
F2 0.0423(15) 0.0401(15) 0.0277(13) -0.0107(11) 0.0041(11) 0.0115(11)
F3 0.0464(16) 0.0505(17) 0.0298(14) -0.0187(12) 0.0100(11) -0.0218(13)
F4 0.0455(18) 0.113(3) 0.067(2) 0.064(2) -0.0067(16) -0.0045(18)
F5 0.0375(15) 0.0638(19) 0.0432(16) -0.0044(14) -0.0051(12) 0.0243(13)
F6 0.090(2) 0.055(2) 0.071(2) -0.0361(17) -0.0570(19) 0.0392(17)
F7 0.083(2) 0.0387(16) 0.0516(19) -0.0096(14) 0.0360(16) -0.0021(15)
F8 0.0338(15) 0.0619(18) 0.0486(17) 0.0220(15) 0.0064(12) -0.0036(13)
F9 0.0540(17) 0.0389(15) 0.0316(14) 0.0157(12) 0.0071(12) -0.0009(12)
F10 0.042(3) 0.140(5) 0.059(4) -0.022(3) -0.027(2) 0.005(3)
F11 0.045(3) 0.048(3) 0.119(6) 0.022(3) -0.032(3) 0.009(2)
F12 0.027(3) 0.143(7) 0.075(5) 0.069(5) 0.021(3) 0.027(4)
F10A 0.041(7) 0.096(11) 0.083(11) 0.054(9) -0.003(8) 0.006(8)
F11A 0.038(8) 0.154(16) 0.128(14) 0.005(13) -0.009(8) 0.048(10)
F12A 0.031(7) 0.140(12) 0.117(12) 0.024(11) -0.027(9) -0.015(8)
F13 0.0297(13) 0.0472(15) 0.0236(12) -0.0090(11) 0.0071(10) -0.0118(11)
F14 0.0303(13) 0.0409(15) 0.0401(15) 0.0102(12) -0.0038(11) 0.0026(11)
F15 0.0351(13) 0.0294(13) 0.0311(13) -0.0072(11) 0.0005(10) -0.0105(10)
F16 0.072(2) 0.156(4) 0.065(2) -0.052(3) -0.0006(19) 0.059(3)
F17 0.061(2) 0.091(3) 0.070(2) -0.063(2) 0.0269(17) -0.0255(18)
F18 0.205(5) 0.058(2) 0.083(3) -0.024(2) 0.112(3) -0.036(3)
F19 0.112(9) 0.121(10) 0.046(4) 0.031(6) -0.017(5) 0.039(7)
F20 0.102(9) 0.089(8) 0.036(4) 0.033(6) -0.008(6) -0.056(6)
F21 0.139(11) 0.056(5) 0.017(3) 0.000(3) -0.003(5) -0.023(6)
F22 0.0378(16) 0.107(3) 0.0481(18) -0.0106(18) 0.0064(13) -0.0329(17)
F23 0.053(2) 0.073(2) 0.170(4) -0.083(3) -0.035(2) 0.0089(18)
F24 0.078(2) 0.091(3) 0.054(2) 0.0223(19) -0.0351(17) -0.048(2)
C89 0.0234(18) 0.0159(17) 0.0186(18) -0.0012(14) 0.0019(14) -0.0022(14)
C90 0.028(2) 0.0200(18) 0.0174(18) -0.0019(15) 0.0025(15) -0.0004(15)
C91 0.0242(19) 0.0225(19) 0.0223(19) -0.0003(15) 0.0007(15) 0.0009(15)
C92 0.0255(19) 0.0158(18) 0.0246(19) -0.0016(15) 0.0043(14) -0.0002(14)
C93 0.0273(19) 0.0203(19) 0.0186(18) -0.0031(14) 0.0036(14) -0.0026(14)
C94 0.0251(19) 0.0197(18) 0.0214(19) -0.0010(15) 0.0005(15) -0.0019(14)
C95 0.033(2) 0.028(2) 0.027(2) 0.0002(19) -0.0043(16) 0.0065(18)
C96 0.033(2) 0.024(2) 0.022(2) -0.0025(16) 0.0046(16) -0.0027(16)
C97 0.0261(19) 0.0165(17) 0.0202(19) -0.0042(15) -0.0019(14) -0.0028(14)
C98 0.027(2) 0.0201(19) 0.024(2) -0.0023(16) 0.0001(15) -0.0001(15)
C99 0.032(2) 0.0218(19) 0.0216(19) -0.0030(16) 0.0020(16) -0.0026(16)
C100 0.039(2) 0.029(2) 0.021(2) 0.0051(17) -0.0043(17) -0.0035(18)
C101 0.027(2) 0.028(2) 0.035(2) 0.0048(18) -0.0075(17) -0.0001(16)
C102 0.0228(19) 0.026(2) 0.029(2) 0.0004(17) 0.0005(16) -0.0033(15)
C103 0.045(3) 0.027(2) 0.031(2) 0.0035(19) 0.0082(19) -0.0010(19)
C104 0.035(3) 0.057(3) 0.058(4) 0.023(3) -0.007(2) 0.001(2)
C105 0.0235(19) 0.0185(18) 0.0181(18) 0.0006(14) -0.0008(14) 0.0003(14)
C106 0.028(2) 0.0195(18) 0.0150(17) -0.0003(14) 0.0013(14) 0.0001(14)
C107 0.0207(18) 0.0200(18) 0.0170(18) 0.0007(14) 0.0006(14) -0.0015(14)
C108 0.033(2) 0.0223(19) 0.0158(17) -0.0023(15) 0.0001(14) -0.0034(16)
C109 0.032(2) 0.0227(19) 0.0177(18) -0.0032(15) 0.0038(15) 0.0021(16)
C110 0.0212(19) 0.026(2) 0.0208(19) -0.0016(16) 0.0028(14) 0.0005(15)
C111 0.033(2) 0.0228(19) 0.022(2) -0.0036(16) 0.0005(16) -0.0054(16)
C112 0.035(2) 0.040(3) 0.032(2) -0.013(2) 0.0107(18) -0.005(2)
C113 0.0252(19) 0.0222(19) 0.0206(19) -0.0042(15) 0.0008(15) 0.0042(15)
C114 0.027(2) 0.025(2) 0.0214(19) 0.0011(16) -0.0004(15) -0.0007(15)
C115 0.037(2) 0.027(2) 0.022(2) 0.0028(17) -0.0009(16) -0.0022(17)
C116 0.037(2) 0.028(2) 0.028(2) 0.0010(17) 0.0050(18) -0.0071(17)
C117 0.029(2) 0.023(2) 0.028(2) -0.0037(17) 0.0005(16) -0.0057(16)
C118 0.027(2) 0.0233(19) 0.0193(19) -0.0031(15) 0.0021(15) 0.0035(15)
C119 0.063(4) 0.046(3) 0.027(2) 0.010(2) -0.003(2) -0.018(3)
C120 0.031(2) 0.034(2) 0.037(2) -0.003(2) 0.0023(18) -0.0057(18)
B1 0.023(2) 0.020(2) 0.017(2) -0.0040(17) -0.0001(16) -0.0026(16)
N5 0.0291(17) 0.0205(16) 0.0202(16) 0.0006(13) 0.0003(13) 0.0006(13)
C83 0.037(2) 0.0190(19) 0.0206(19) -0.0002(15) -0.0020(16) 0.0026(16)
C84 0.035(2) 0.024(2) 0.0165(18) 0.0028(15) -0.0007(15) -0.0024(16)
C85 0.027(2) 0.042(2) 0.0143(18) -0.0026(17) -0.0038(15) -0.0045(17)
C86 0.029(2) 0.030(2) 0.025(2) -0.0023(17) -0.0028(16) 0.0057(17)
C87 0.034(2) 0.022(2) 0.023(2) 0.0000(16) -0.0053(16) 0.0020(16)
C88 0.037(2) 0.029(2) 0.039(3) 0.0011(19) 0.0133(19) -0.0009(18)
Cl1 0.0839(10) 0.0517(8) 0.0389(7) 0.0078(6) 0.0024(7) -0.0176(7)
Cl2 0.0502(8) 0.0744(10) 0.0663(10) 0.0104(8) 0.0021(7) -0.0178(7)
C121 0.132(6) 0.081(5) 0.039(3) -0.014(3) -0.037(4) 0.045(5)
C122 0.113(7) 0.123(7) 0.090(6) -0.018(5) -0.024(5) 0.074(6)
F21A 0.067(6) 0.117(14) 0.040(6) 0.036(10) 0.013(5) 0.025(9)
F19A 0.122(12) 0.093(11) 0.034(7) 0.025(7) -0.035(8) -0.068(8)
F20A 0.123(13) 0.069(9) 0.054(6) 0.027(6) -0.009(9) 0.022(8)

loop_
_atom_type_symbol
_atom_type_description
_atom_type_scat_dispersion_real
_atom_type_scat_dispersion_imag
_atom_type_scat_source
C C 0.0033 0.0016 'International Tables Vol C Tables 4.2.6.8 and 6.1.1.4'
H H 0.0000 0.0000 'International Tables Vol C Tables 4.2.6.8 and 6.1.1.4'
B B 0.0013 0.0007 'International Tables Vol C Tables 4.2.6.8 and 6.1.1.4'
Cl Cl 0.1484 0.1585 'International Tables Vol C Tables 4.2.6.8 and 6.1.1.4'
F F 0.0171 0.0103 'International Tables Vol C Tables 4.2.6.8 and 6.1.1.4'
N N 0.0061 0.0033 'International Tables Vol C Tables 4.2.6.8 and 6.1.1.4'
O O 0.0106 0.0060 'International Tables Vol C Tables 4.2.6.8 and 6.1.1.4'
P P 0.1023 0.0942 'International Tables Vol C Tables 4.2.6.8 and 6.1.1.4'
Pt Pt -1.7033 8.3905 'International Tables Vol C Tables 4.2.6.8 and 6.1.1.4'
S S 0.1246 0.1234 'International Tables Vol C Tables 4.2.6.8 and 6.1.1.4'

loop_
_geom_angle_atom_site_label_1
_geom_angle_atom_site_label_2
_geom_angle_atom_site_label_3
_geom_angle
P2 Pt1 P1 177.36(3)
C81 Pt1 P1 91.19(10)
C81 Pt1 P2 90.13(10)
C81 Pt1 C82 176.65(16)
C82 Pt1 P1 89.30(11)
C82 Pt1 P2 89.51(11)
C15 S1 C14 105.28(17)
C64 S2 C67 105.22(18)
C1 P1 Pt1 110.98(12)
C1 P1 C13 101.98(16)
C7 P1 Pt1 114.43(12)
C7 P1 C1 108.68(17)
C7 P1 C13 107.27(17)
C13 P1 Pt1 112.68(12)
C68 P2 Pt1 117.26(13)
C69 P2 Pt1 113.62(12)
C69 P2 C68 102.17(17)
C69 P2 C75 109.39(17)
C75 P2 Pt1 108.60(12)
C75 P2 C68 105.25(17)
C24 O1 C49 111.8(3)
C33 O2 C52 111.5(3)
C40 O3 C55 111.1(3)
C47 O4 C58 114.8(3)
C2 C1 P1 116.2(3)
C6 C1 P1 124.7(3)
C6 C1 C2 119.1(3)
C1 C2 H2 119.9
C3 C2 C1 120.2(3)
C3 C2 H2 119.9
C2 C3 H3 120.1
C4 C3 C2 119.8(4)
C4 C3 H3 120.1
C3 C4 H4 119.7
C5 C4 C3 120.6(4)
C5 C4 H4 119.7
C4 C5 H5 120.1
C4 C5 C6 119.9(3)
C6 C5 H5 120.1
C1 C6 C5 120.4(4)
C1 C6 H6 119.8
C5 C6 H6 119.8
C8 C7 P1 119.7(3)
C8 C7 C12 119.1(3)
C12 C7 P1 120.9(3)
C7 C8 H8 119.7
C9 C8 C7 120.5(4)
C9 C8 H8 119.7
C8 C9 H9 120.1
C10 C9 C8 119.8(4)
C10 C9 H9 120.1
C9 C10 H10 119.9
C11 C10 C9 120.3(4)
C11 C10 H10 119.9
C10 C11 H11 119.9
C10 C11 C12 120.3(4)
C12 C11 H11 119.9
C7 C12 H12 120.0
C11 C12 C7 119.9(4)
C11 C12 H12 120.0
P1 C13 H13A 109.0
P1 C13 H13B 109.0
H13A C13 H13B 107.8
C14 C13 P1 113.1(2)
C14 C13 H13A 109.0
C14 C13 H13B 109.0
S1 C14 H14A 108.4
S1 C14 H14B 108.4
C13 C14 S1 115.3(3)
C13 C14 H14A 108.4
C13 C14 H14B 108.4
H14A C14 H14B 107.5
C16 C15 S1 117.5(3)
C20 C15 S1 123.7(3)
C20 C15 C16 118.7(3)
C15 C16 H16 119.6
C15 C16 C17 120.9(4)
C17 C16 H16 119.6
C16 C17 H17 119.2
C16 C17 C18 121.6(4)
C18 C17 H17 119.2
C17 C18 C21 122.5(3)
C19 C18 C17 116.5(3)
C19 C18 C21 121.0(3)
C18 C19 H19 118.8
C20 C19 C18 122.4(4)
C20 C19 H19 118.8
C15 C20 C19 119.8(4)
C15 C20 H20 120.1
C19 C20 H20 120.1
C22 C21 C18 121.5(3)
C26 C21 C18 121.5(3)
C26 C21 C22 117.0(3)
C21 C22 H22 118.7
C23 C22 C21 122.5(4)
C23 C22 H22 118.7
C22 C23 C24 118.5(4)
C22 C23 C48 119.8(4)
C24 C23 C48 121.6(3)
O1 C24 C23 120.4(4)
O1 C24 C25 119.3(4)
C25 C24 C23 120.3(3)
C24 C25 C27 122.1(3)
C26 C25 C24 118.6(4)
C26 C25 C27 119.2(4)
C21 C26 C25 122.6(4)
C21 C26 H26 118.7
C25 C26 H26 118.7
C25 C27 H27A 109.1
C25 C27 H27B 109.1
H27A C27 H27B 107.8
C28 C27 C25 112.7(3)
C28 C27 H27A 109.1
C28 C27 H27B 109.1
C29 C28 C27 121.8(4)
C29 C28 C33 117.2(4)
C33 C28 C27 120.9(3)
C28 C29 H29 119.3
C30 C29 C28 121.3(4)
C30 C29 H29 119.3
C29 C30 H30 120.1
C31 C30 C29 119.8(4)
C31 C30 H30 120.1
C30 C31 H31 119.6
C30 C31 C32 120.8(4)
C32 C31 H31 119.6
C31 C32 C34 121.3(3)
C33 C32 C31 118.0(4)
C33 C32 C34 120.7(3)
O2 C33 C28 118.6(3)
O2 C33 C32 118.7(3)
C32 C33 C28 122.7(4)
C32 C34 H34A 109.4
C32 C34 H34B 109.4
C32 C34 C35 111.2(3)
H34A C34 H34B 108.0
C35 C34 H34A 109.4
C35 C34 H34B 109.4
C36 C35 C34 119.1(3)
C36 C35 C40 118.6(3)
C40 C35 C34 122.3(3)
C35 C36 H36 119.1
C35 C36 C37 121.9(3)
C37 C36 H36 119.1
C36 C37 C61 121.6(3)
C38 C37 C36 117.6(3)
C38 C37 C61 120.7(3)
C37 C38 H38 118.7
C37 C38 C39 122.5(3)
C39 C38 H38 118.7
C38 C39 C40 118.0(3)
C38 C39 C41 119.4(3)
C40 C39 C41 122.5(3)
O3 C40 C35 119.1(3)
O3 C40 C39 120.0(3)
C35 C40 C39 120.9(3)
C39 C41 H41A 109.5
C39 C41 H41B 109.5
C39 C41 C42 110.8(3)
H41A C41 H41B 108.1
C42 C41 H41A 109.5
C42 C41 H41B 109.5
C43 C42 C41 120.6(4)
C43 C42 C47 118.4(4)
C47 C42 C41 120.9(3)
C42 C43 H43 119.6
C44 C43 C42 120.9(4)
C44 C43 H43 119.6
C43 C44 H44 120.1
C45 C44 C43 119.7(4)
C45 C44 H44 120.1
C44 C45 H45 119.2
C44 C45 C46 121.5(4)
C46 C45 H45 119.2
C45 C46 C47 117.9(4)
C45 C46 C48 121.2(4)
C47 C46 C48 120.8(4)
O4 C47 C42 119.2(3)
O4 C47 C46 119.3(3)
C46 C47 C42 121.5(3)
C23 C48 H48A 109.4
C23 C48 H48B 109.4
C46 C48 C23 111.3(3)
C46 C48 H48A 109.4
C46 C48 H48B 109.4
H48A C48 H48B 108.0
O1 C49 H49A 109.9
O1 C49 H49B 109.9
O1 C49 C50 108.9(3)
H49A C49 H49B 108.3
C50 C49 H49A 109.9
C50 C49 H49B 109.9
C49 C50 H50A 109.4
C49 C50 H50B 109.4
C49 C50 C51 111.2(4)
H50A C50 H50B 108.0
C51 C50 H50A 109.4
C51 C50 H50B 109.4
C50 C51 H51A 109.5
C50 C51 H51B 109.5
C50 C51 H51C 109.5
H51A C51 H51B 109.5
H51A C51 H51C 109.5
H51B C51 H51C 109.5
O2 C52 H52A 110.1
O2 C52 H52B 110.1
O2 C52 C53 108.0(3)
H52A C52 H52B 108.4
C53 C52 H52A 110.1
C53 C52 H52B 110.1
C52 C53 H53A 109.4
C52 C53 H53B 109.4
C52 C53 C54 111.3(3)
H53A C53 H53B 108.0
C54 C53 H53A 109.4
C54 C53 H53B 109.4
C53 C54 H54A 109.5
C53 C54 H54B 109.5
C53 C54 H54C 109.5
H54A C54 H54B 109.5
H54A C54 H54C 109.5
H54B C54 H54C 109.5
O3 C55 H55A 109.8
O3 C55 H55B 109.8
O3 C55 C56 109.3(3)
H55A C55 H55B 108.3
C56 C55 H55A 109.8
C56 C55 H55B 109.8
C55 C56 H56A 109.2
C55 C56 H56B 109.2
C55 C56 C57 112.3(4)
H56A C56 H56B 107.9
C57 C56 H56A 109.2
C57 C56 H56B 109.2
C56 C57 H57A 109.5
C56 C57 H57B 109.5
C56 C57 H57C 109.5
H57A C57 H57B 109.5
H57A C57 H57C 109.5
H57B C57 H57C 109.5
O4 C58 H58A 109.4
O4 C58 H58B 109.4
H58A C58 H58B 108.0
C59 C58 O4 111.3(4)
C59 C58 H58A 109.4
C59 C58 H58B 109.4
C58 C59 H59A 110.0
C58 C59 H59B 110.0
C58 C59 C60 108.3(5)
H59A C59 H59B 108.4
C60 C59 H59A 110.0
C60 C59 H59B 110.0
C59 C60 H60A 109.5
C59 C60 H60B 109.5
C59 C60 H60C 109.5
H60A C60 H60B 109.5
H60A C60 H60C 109.5
H60B C60 H60C 109.5
C62 C61 C37 122.0(3)
C66 C61 C37 121.1(3)
C66 C61 C62 116.9(3)
C61 C62 H62 118.9
C63 C62 C61 122.2(3)
C63 C62 H62 118.9
C62 C63 H63 119.8
C62 C63 C64 120.3(3)
C64 C63 H63 119.8
C63 C64 S2 124.7(3)
C63 C64 C65 118.2(3)
C65 C64 S2 117.1(3)
C64 C65 H65 119.5
C66 C65 C64 120.9(3)
C66 C65 H65 119.5
C61 C66 H66 119.3
C65 C66 C61 121.4(3)
C65 C66 H66 119.3
S2 C67 H67A 108.6
S2 C67 H67B 108.6
H67A C67 H67B 107.6
C68 C67 S2 114.5(2)
C68 C67 H67A 108.6
C68 C67 H67B 108.6
P2 C68 H68A 109.2
P2 C68 H68B 109.2
C67 C68 P2 112.0(2)
C67 C68 H68A 109.2
C67 C68 H68B 109.2
H68A C68 H68B 107.9
C70 C69 P2 118.7(3)
C74 C69 P2 121.4(3)
C74 C69 C70 119.3(3)
C69 C70 H70 120.0
C71 C70 C69 119.9(4)
C71 C70 H70 120.0
C70 C71 H71 119.7
C72 C71 C70 120.6(4)
C72 C71 H71 119.7
C71 C72 H72 120.3
C71 C72 C73 119.4(4)
C73 C72 H72 120.3
C72 C73 H73 119.6
C74 C73 C72 120.8(4)
C74 C73 H73 119.6
C69 C74 H74 120.0
C73 C74 C69 119.9(4)
C73 C74 H74 120.0
C76 C75 P2 119.2(3)
C76 C75 C80 119.6(4)
C80 C75 P2 120.6(3)
C75 C76 H76 119.9
C77 C76 C75 120.3(4)
C77 C76 H76 119.9
C76 C77 H77 119.6
C76 C77 C78 120.7(4)
C78 C77 H77 119.6
C77 C78 H78 120.3
C77 C78 C79 119.4(4)
C79 C78 H78 120.3
C78 C79 H79 119.7
C80 C79 C78 120.5(4)
C80 C79 H79 119.7
C75 C80 H80 120.3
C79 C80 C75 119.5(4)
C79 C80 H80 120.3
N3 C81 Pt1 178.5(3)
N4 C82 Pt1 179.0(4)
C90 C89 B1 121.9(3)
C94 C89 C90 115.5(3)
C94 C89 B1 122.5(3)
C89 C90 H90 118.6
C91 C90 C89 122.8(3)
C91 C90 H90 118.6
C90 C91 C95 119.0(3)
C92 C91 C90 120.7(4)
C92 C91 C95 120.3(3)
C91 C92 H92 121.2
C91 C92 C93 117.5(3)
C93 C92 H92 121.2
C92 C93 C96 120.1(3)
C94 C93 C92 121.2(3)
C94 C93 C96 118.8(3)
C89 C94 H94 118.9
C93 C94 C89 122.3(4)
C93 C94 H94 118.9
F4 C95 F5 104.8(3)
F4 C95 C91 112.6(3)
F5 C95 C91 113.1(3)
F6 C95 F4 107.2(4)
F6 C95 F5 105.0(3)
F6 C95 C91 113.5(3)
F1 C96 C93 112.5(3)
F2 C96 F1 105.5(3)
F2 C96 C93 113.8(3)
F3 C96 F1 105.3(3)
F3 C96 F2 106.5(3)
F3 C96 C93 112.6(3)
C98 C97 B1 119.0(3)
C102 C97 C98 115.0(3)
C102 C97 B1 125.9(3)
C97 C98 H98 118.7
C99 C98 C97 122.5(4)
C99 C98 H98 118.7
C98 C99 C103 119.1(4)
C100 C99 C98 121.1(4)
C100 C99 C103 119.7(4)
C99 C100 H100 121.0
C99 C100 C101 118.0(4)
C101 C100 H100 121.0
C100 C101 C102 121.3(4)
C100 C101 C104 116.8(4)
C102 C101 C104 121.8(4)
C97 C102 H102 119.0
C101 C102 C97 122.0(4)
C101 C102 H102 119.0
F7 C103 C99 111.8(4)
F8 C103 F7 106.2(4)
F8 C103 F9 105.9(3)
F8 C103 C99 113.4(4)
F9 C103 F7 105.4(3)
F9 C103 C99 113.5(4)
F10 C104 C101 108.7(5)
F11 C104 F10 104.5(6)
F11 C104 C101 112.0(5)
F12 C104 F10 105.4(6)
F12 C104 F11 109.8(7)
F12 C104 C101 115.6(5)
F10A C104 F11A 104.1(14)
F10A C104 F12A 109.4(14)
F10A C104 C101 123.6(9)
F12A C104 F11A 93.3(14)
F12A C104 C101 114.0(9)
C101 C104 F11A 107.4(8)
C106 C105 C110 115.6(3)
C106 C105 B1 120.7(3)
C110 C105 B1 123.7(3)
C105 C106 H106 118.9
C107 C106 C105 122.2(3)
C107 C106 H106 118.9
C106 C107 C108 121.5(3)
C106 C107 C111 119.2(3)
C108 C107 C111 119.2(3)
C107 C108 H108 121.4
C109 C108 C107 117.3(3)
C109 C108 H108 121.4
C108 C109 C112 119.1(4)
C110 C109 C108 121.3(3)
C110 C109 C112 119.6(4)
C105 C110 H110 118.9
C109 C110 C105 122.1(3)
C109 C110 H110 118.9
F13 C111 F15 106.0(3)
F13 C111 C107 113.3(3)
F14 C111 F13 105.8(3)
F14 C111 F15 105.3(3)
F14 C111 C107 113.4(3)
F15 C111 C107 112.3(3)
F16 C112 C109 112.4(4)
F17 C112 F16 104.5(4)
F17 C112 C109 114.6(4)
F18 C112 F16 103.9(5)
F18 C112 F17 107.6(4)
F18 C112 C109 112.9(4)
C114 C113 C118 115.4(4)
C114 C113 B1 119.7(3)
C118 C113 B1 124.1(3)
C113 C114 H114 118.5
C115 C114 C113 123.0(4)
C115 C114 H114 118.5
C114 C115 C119 119.7(4)
C116 C115 C114 120.2(4)
C116 C115 C119 120.1(4)
C115 C116 H116 120.7
C117 C116 C115 118.6(4)
C117 C116 H116 120.7
C116 C117 C118 120.8(4)
C116 C117 C120 118.7(4)
C118 C117 C120 120.4(4)
C113 C118 H118 119.0
C117 C118 C113 121.9(4)
C117 C118 H118 119.0
F19 C119 F21 106.7(9)
F19 C119 C115 111.6(7)
F20 C119 F19 105.7(8)
F20 C119 F21 105.6(9)
F20 C119 C115 116.1(8)
F21 C119 C115 110.6(7)
F21A C119 C115 110.7(11)
F19A C119 C115 115.3(10)
F19A C119 F21A 110.8(15)
F19A C119 F20A 104.8(12)
F20A C119 C115 112.3(10)
F20A C119 F21A 102.0(12)
F22 C120 F24 104.1(4)
F22 C120 C117 112.7(4)
F23 C120 F22 106.6(4)
F23 C120 F24 106.6(4)
F23 C120 C117 113.2(4)
F24 C120 C117 112.9(4)
C97 B1 C89 110.3(3)
C97 B1 C113 117.4(3)
C105 B1 C89 109.8(3)
C105 B1 C97 105.7(3)
C105 B1 C113 111.8(3)
C113 B1 C89 101.7(3)
C83 N5 C88 118.9(3)
C87 N5 C83 121.4(3)
C87 N5 C88 119.7(3)
N5 C83 H83 120.0
N5 C83 C84 120.0(4)
C84 C83 H83 120.0
C83 C84 H84 120.1
C83 C84 C85 119.8(4)
C85 C84 H84 120.1
C84 C85 H85 120.3
C86 C85 C84 119.5(4)
C86 C85 H85 120.3
C85 C86 H86 120.5
C87 C86 C85 119.1(4)
C87 C86 H86 120.5
N5 C87 C86 120.3(4)
N5 C87 H87 119.9
C86 C87 H87 119.9
N5 C88 H88A 109.5
N5 C88 H88B 109.5
N5 C88 H88C 109.5
H88A C88 H88B 109.5
H88A C88 H88C 109.5
H88B C88 H88C 109.5
Cl1 C121 H12A 111.7
Cl1 C121 H12B 111.7
H12A C121 H12B 109.4
C122 C121 Cl1 100.6(6)
C122 C121 H12A 111.7
C122 C121 H12B 111.7
Cl2 C122 H12C 111.8
Cl2 C122 H12D 111.8
C121 C122 Cl2 100.0(6)
C121 C122 H12C 111.8
C121 C122 H12D 111.8
H12C C122 H12D 109.5

loop_
_geom_bond_atom_site_label_1
_geom_bond_atom_site_label_2
_geom_bond_distance
Pt1 P1 2.3067(9)
Pt1 P2 2.3037(9)
Pt1 C81 1.991(4)
Pt1 C82 1.992(4)
S1 C14 1.806(4)
S1 C15 1.764(4)
S2 C64 1.761(4)
S2 C67 1.808(4)
P1 C1 1.819(4)
P1 C7 1.803(4)
P1 C13 1.835(4)
P2 C68 1.825(4)
P2 C69 1.810(3)
P2 C75 1.820(4)
O1 C24 1.379(4)
O1 C49 1.447(5)
O2 C33 1.385(4)
O2 C52 1.454(4)
O3 C40 1.385(4)
O3 C55 1.447(4)
O4 C47 1.366(4)
O4 C58 1.469(5)
N3 C81 1.140(5)
N4 C82 1.152(5)
C1 C2 1.395(5)
C1 C6 1.383(5)
C2 H2 0.9500
C2 C3 1.386(5)
C3 H3 0.9500
C3 C4 1.378(5)
C4 H4 0.9500
C4 C5 1.369(5)
C5 H5 0.9500
C5 C6 1.388(5)
C6 H6 0.9500
C7 C8 1.390(5)
C7 C12 1.398(5)
C8 H8 0.9500
C8 C9 1.388(6)
C9 H9 0.9500
C9 C10 1.383(6)
C10 H10 0.9500
C10 C11 1.378(6)
C11 H11 0.9500
C11 C12 1.389(6)
C12 H12 0.9500
C13 H13A 0.9900
C13 H13B 0.9900
C13 C14 1.525(5)
C14 H14A 0.9900
C14 H14B 0.9900
C15 C16 1.385(5)
C15 C20 1.382(5)
C16 H16 0.9500
C16 C17 1.386(5)
C17 H17 0.9500
C17 C18 1.392(5)
C18 C19 1.392(5)
C18 C21 1.488(5)
C19 H19 0.9500
C19 C20 1.392(5)
C20 H20 0.9500
C21 C22 1.397(5)
C21 C26 1.390(5)
C22 H22 0.9500
C22 C23 1.388(5)
C23 C24 1.401(6)
C23 C48 1.530(5)
C24 C25 1.397(6)
C25 C26 1.390(5)
C25 C27 1.530(5)
C26 H26 0.9500
C27 H27A 0.9900
C27 H27B 0.9900
C27 C28 1.513(5)
C28 C29 1.392(6)
C28 C33 1.402(5)
C29 H29 0.9500
C29 C30 1.389(6)
C30 H30 0.9500
C30 C31 1.383(6)
C31 H31 0.9500
C31 C32 1.397(5)
C32 C33 1.386(5)
C32 C34 1.520(5)
C34 H34A 0.9900
C34 H34B 0.9900
C34 C35 1.521(5)
C35 C36 1.393(5)
C35 C40 1.396(5)
C36 H36 0.9500
C36 C37 1.398(5)
C37 C38 1.386(5)
C37 C61 1.484(5)
C38 H38 0.9500
C38 C39 1.396(5)
C39 C40 1.402(5)
C39 C41 1.516(5)
C41 H41A 0.9900
C41 H41B 0.9900
C41 C42 1.520(5)
C42 C43 1.387(5)
C42 C47 1.405(5)
C43 H43 0.9500
C43 C44 1.386(6)
C44 H44 0.9500
C44 C45 1.382(6)
C45 H45 0.9500
C45 C46 1.390(6)
C46 C47 1.397(5)
C46 C48 1.513(6)
C48 H48A 0.9900
C48 H48B 0.9900
C49 H49A 0.9900
C49 H49B 0.9900
C49 C50 1.498(6)
C50 H50A 0.9900
C50 H50B 0.9900
C50 C51 1.529(6)
C51 H51A 0.9800
C51 H51B 0.9800
C51 H51C 0.9800
C52 H52A 0.9900
C52 H52B 0.9900
C52 C53 1.502(5)
C53 H53A 0.9900
C53 H53B 0.9900
C53 C54 1.530(5)
C54 H54A 0.9800
C54 H54B 0.9800
C54 H54C 0.9800
C55 H55A 0.9900
C55 H55B 0.9900
C55 C56 1.508(6)
C56 H56A 0.9900
C56 H56B 0.9900
C56 C57 1.530(7)
C57 H57A 0.9800
C57 H57B 0.9800
C57 H57C 0.9800
C58 H58A 0.9900
C58 H58B 0.9900
C58 C59 1.464(7)
C59 H59A 0.9900
C59 H59B 0.9900
C59 C60 1.552(7)
C60 H60A 0.9800
C60 H60B 0.9800
C60 H60C 0.9800
C61 C62 1.397(5)
C61 C66 1.393(5)
C62 H62 0.9500
C62 C63 1.382(5)
C63 H63 0.9500
C63 C64 1.392(5)
C64 C65 1.394(5)
C65 H65 0.9500
C65 C66 1.384(5)
C66 H66 0.9500
C67 H67A 0.9900
C67 H67B 0.9900
C67 C68 1.528(5)
C68 H68A 0.9900
C68 H68B 0.9900
C69 C70 1.399(5)
C69 C74 1.391(5)
C70 H70 0.9500
C70 C71 1.385(6)
C71 H71 0.9500
C71 C72 1.379(6)
C72 H72 0.9500
C72 C73 1.386(6)
C73 H73 0.9500
C73 C74 1.381(5)
C74 H74 0.9500
C75 C76 1.387(5)
C75 C80 1.399(5)
C76 H76 0.9500
C76 C77 1.380(5)
C77 H77 0.9500
C77 C78 1.381(6)
C78 H78 0.9500
C78 C79 1.391(6)
C79 H79 0.9500
C79 C80 1.389(6)
C80 H80 0.9500
F1 C96 1.341(5)
F2 C96 1.340(4)
F3 C96 1.339(4)
F4 C95 1.327(5)
F5 C95 1.336(5)
F6 C95 1.315(5)
F7 C103 1.344(5)
F8 C103 1.334(5)
F9 C103 1.344(5)
F10 C104 1.379(7)
F11 C104 1.329(8)
F12 C104 1.262(7)
F10A C104 1.186(17)
F11A C104 1.53(2)
F12A C104 1.281(19)
F13 C111 1.344(4)
F14 C111 1.342(5)
F15 C111 1.350(4)
F16 C112 1.328(6)
F17 C112 1.305(5)
F18 C112 1.274(5)
F19 C119 1.312(14)
F20 C119 1.283(14)
F21 C119 1.346(12)
F22 C120 1.320(5)
F23 C120 1.299(5)
F24 C120 1.324(5)
C89 C90 1.396(5)
C89 C94 1.394(5)
C89 B1 1.644(6)
C90 H90 0.9500
C90 C91 1.388(5)
C91 C92 1.388(5)
C91 C95 1.493(5)
C92 H92 0.9500
C92 C93 1.390(5)
C93 C94 1.388(5)
C93 C96 1.490(5)
C94 H94 0.9500
C97 C98 1.413(5)
C97 C102 1.400(5)
C97 B1 1.636(6)
C98 H98 0.9500
C98 C99 1.384(5)
C99 C100 1.374(6)
C99 C103 1.493(6)
C100 H100 0.9500
C100 C101 1.379(6)
C101 C102 1.394(6)
C101 C104 1.497(6)
C102 H102 0.9500
C105 C106 1.393(5)
C105 C110 1.407(5)
C105 B1 1.634(5)
C106 H106 0.9500
C106 C107 1.384(5)
C107 C108 1.391(5)
C107 C111 1.491(5)
C108 H108 0.9500
C108 C109 1.386(5)
C109 C110 1.386(5)
C109 C112 1.495(5)
C110 H110 0.9500
C113 C114 1.394(5)
C113 C118 1.405(5)
C113 B1 1.643(6)
C114 H114 0.9500
C114 C115 1.389(5)
C115 C116 1.385(6)
C115 C119 1.495(6)
C116 H116 0.9500
C116 C117 1.379(6)
C117 C118 1.397(5)
C117 C120 1.493(6)
C118 H118 0.9500
C119 F21A 1.34(2)
C119 F19A 1.281(19)
C119 F20A 1.32(2)
N5 C83 1.351(5)
N5 C87 1.340(5)
N5 C88 1.483(5)
C83 H83 0.9500
C83 C84 1.364(5)
C84 H84 0.9500
C84 C85 1.381(6)
C85 H85 0.9500
C85 C86 1.380(6)
C86 H86 0.9500
C86 C87 1.380(6)
C87 H87 0.9500
C88 H88A 0.9800
C88 H88B 0.9800
C88 H88C 0.9800
Cl1 C121 1.918(8)
Cl2 C122 1.942(10)
C121 H12A 0.9900
C121 H12B 0.9900
C121 C122 1.325(9)
C122 H12C 0.9900
C122 H12D 0.9900

loop_
_geom_torsion_atom_site_label_1
_geom_torsion_atom_site_label_2
_geom_torsion_atom_site_label_3
_geom_torsion_atom_site_label_4
_geom_torsion
Pt1 P1 C1 C2 38.3(3)
Pt1 P1 C1 C6 -142.9(3)
Pt1 P1 C7 C8 -93.9(3)
Pt1 P1 C7 C12 81.2(3)
Pt1 P1 C13 C14 -178.2(2)
Pt1 P2 C68 C67 59.1(3)
Pt1 P2 C69 C70 -30.2(3)
Pt1 P2 C69 C74 158.5(3)
Pt1 P2 C75 C76 89.1(3)
Pt1 P2 C75 C80 -82.9(3)
S1 C15 C16 C17 -178.1(3)
S1 C15 C20 C19 178.7(3)
S2 C64 C65 C66 176.6(3)
S2 C67 C68 P2 161.5(2)
P1 C1 C2 C3 -179.4(3)
P1 C1 C6 C5 178.6(3)
P1 C7 C8 C9 176.4(3)
P1 C7 C12 C11 -177.4(3)
P1 C13 C14 S1 154.0(2)
P2 C69 C70 C71 -170.3(3)
P2 C69 C74 C73 171.5(3)
P2 C75 C76 C77 -172.3(3)
P2 C75 C80 C79 171.6(3)
O1 C24 C25 C26 -172.6(3)
O1 C24 C25 C27 9.4(5)
O1 C49 C50 C51 178.3(5)
O2 C52 C53 C54 -176.2(3)
O3 C55 C56 C57 -71.9(5)
O4 C58 C59 C60 -175.2(4)
C1 P1 C7 C8 141.4(3)
C1 P1 C7 C12 -43.4(3)
C1 P1 C13 C14 -59.2(3)
C1 C2 C3 C4 0.6(6)
C2 C1 C6 C5 -2.6(6)
C2 C3 C4 C5 -2.0(6)
C3 C4 C5 C6 1.1(6)
C4 C5 C6 C1 1.3(6)
C6 C1 C2 C3 1.7(6)
C7 P1 C1 C2 164.9(3)
C7 P1 C1 C6 -16.2(4)
C7 P1 C13 C14 54.9(3)
C7 C8 C9 C10 0.7(6)
C8 C7 C12 C11 -2.2(6)
C8 C9 C10 C11 -1.6(7)
C9 C10 C11 C12 0.6(7)
C10 C11 C12 C7 1.3(6)
C12 C7 C8 C9 1.2(6)
C13 P1 C1 C2 -82.0(3)
C13 P1 C1 C6 96.8(3)
C13 P1 C7 C8 31.9(3)
C13 P1 C7 C12 -153.0(3)
C14 S1 C15 C16 -158.7(3)
C14 S1 C15 C20 23.6(4)
C15 S1 C14 C13 66.2(3)
C15 C16 C17 C18 -0.2(7)
C16 C15 C20 C19 1.0(6)
C16 C17 C18 C19 -0.2(6)
C16 C17 C18 C21 179.4(4)
C17 C18 C19 C20 1.1(6)
C17 C18 C21 C22 3.7(6)
C17 C18 C21 C26 -178.3(4)
C18 C19 C20 C15 -1.5(6)
C18 C21 C22 C23 -179.1(3)
C18 C21 C26 C25 178.9(3)
C19 C18 C21 C22 -176.7(4)
C19 C18 C21 C26 1.4(5)
C20 C15 C16 C17 -0.2(6)
C21 C18 C19 C20 -178.6(3)
C21 C22 C23 C24 2.3(6)
C21 C22 C23 C48 -174.8(3)
C22 C21 C26 C25 -2.9(5)
C22 C23 C24 O1 172.4(3)
C22 C23 C24 C25 -7.5(5)
C22 C23 C48 C46 66.8(5)
C23 C24 C25 C26 7.3(5)
C23 C24 C25 C27 -170.7(3)
C24 O1 C49 C50 -167.3(4)
C24 C23 C48 C46 -110.3(4)
C24 C25 C26 C21 -2.1(5)
C24 C25 C27 C28 108.9(4)
C25 C27 C28 C29 105.3(4)
C25 C27 C28 C33 -74.3(4)
C26 C21 C22 C23 2.7(6)
C26 C25 C27 C28 -69.1(4)
C27 C25 C26 C21 176.0(3)
C27 C28 C29 C30 -178.8(4)
C27 C28 C33 O2 -2.2(5)
C27 C28 C33 C32 176.9(3)
C28 C29 C30 C31 0.9(6)
C29 C28 C33 O2 178.2(3)
C29 C28 C33 C32 -2.7(5)
C29 C30 C31 C32 -0.8(6)
C30 C31 C32 C33 -1.1(5)
C30 C31 C32 C34 177.7(3)
C31 C32 C33 O2 -178.0(3)
C31 C32 C33 C28 2.9(5)
C31 C32 C34 C35 -104.4(4)
C32 C34 C35 C36 65.2(4)
C32 C34 C35 C40 -112.9(4)
C33 O2 C52 C53 -177.3(3)
C33 C28 C29 C30 0.8(5)
C33 C32 C34 C35 74.4(4)
C34 C32 C33 O2 3.1(5)
C34 C32 C33 C28 -176.0(3)
C34 C35 C36 C37 -178.5(3)
C34 C35 C40 O3 -7.6(5)
C34 C35 C40 C39 172.5(3)
C35 C36 C37 C38 4.7(5)
C35 C36 C37 C61 -177.8(3)
C36 C35 C40 O3 174.2(3)
C36 C35 C40 C39 -5.7(5)
C36 C37 C38 C39 -3.3(5)
C36 C37 C61 C62 -25.9(5)
C36 C37 C61 C66 153.6(4)
C37 C38 C39 C40 -2.4(5)
C37 C38 C39 C41 174.4(3)
C37 C61 C62 C63 179.5(3)
C37 C61 C66 C65 -179.4(3)
C38 C37 C61 C62 151.6(4)
C38 C37 C61 C66 -29.0(5)
C38 C39 C40 O3 -172.9(3)
C38 C39 C40 C35 7.0(5)
C38 C39 C41 C42 -67.3(4)
C39 C41 C42 C43 94.4(4)
C39 C41 C42 C47 -80.4(4)
C40 O3 C55 C56 169.3(3)
C40 C35 C36 C37 -0.3(5)
C40 C39 C41 C42 109.3(4)
C41 C39 C40 O3 10.4(5)
C41 C39 C40 C35 -169.7(3)
C41 C42 C43 C44 -173.6(4)
C41 C42 C47 O4 -6.9(5)
C41 C42 C47 C46 171.2(3)
C42 C43 C44 C45 0.9(6)
C43 C42 C47 O4 178.1(3)
C43 C42 C47 C46 -3.8(5)
C43 C44 C45 C46 -0.9(6)
C44 C45 C46 C47 -1.4(6)
C44 C45 C46 C48 174.7(4)
C45 C46 C47 O4 -178.1(3)
C45 C46 C47 C42 3.8(6)
C45 C46 C48 C23 -92.4(4)
C47 O4 C58 C59 -99.0(4)
C47 C42 C43 C44 1.4(6)
C47 C46 C48 C23 83.6(4)
C48 C23 C24 O1 -10.4(5)
C48 C23 C24 C25 169.7(3)
C48 C46 C47 O4 5.8(5)
C48 C46 C47 C42 -172.3(3)
C49 O1 C24 C23 -86.2(4)
C49 O1 C24 C25 93.7(4)
C52 O2 C33 C28 -88.0(4)
C52 O2 C33 C32 92.8(4)
C55 O3 C40 C35 -97.4(4)
C55 O3 C40 C39 82.4(4)
C58 O4 C47 C42 -73.5(4)
C58 O4 C47 C46 108.3(4)
C61 C37 C38 C39 179.1(3)
C61 C62 C63 C64 -0.9(6)
C62 C61 C66 C65 0.1(5)
C62 C63 C64 S2 -176.3(3)
C62 C63 C64 C65 1.6(5)
C63 C64 C65 C66 -1.5(6)
C64 S2 C67 C68 87.9(3)
C64 C65 C66 C61 0.6(6)
C66 C61 C62 C63 0.0(5)
C67 S2 C64 C63 -28.5(4)
C67 S2 C64 C65 153.5(3)
C68 P2 C69 C70 97.1(3)
C68 P2 C69 C74 -74.2(3)
C68 P2 C75 C76 -37.2(3)
C68 P2 C75 C80 150.8(3)
C69 P2 C68 C67 -65.9(3)
C69 P2 C75 C76 -146.4(3)
C69 P2 C75 C80 41.6(3)
C69 C70 C71 C72 -2.0(6)
C70 C69 C74 C73 0.2(6)
C70 C71 C72 C73 1.4(7)
C71 C72 C73 C74 0.0(7)
C72 C73 C74 C69 -0.8(7)
C74 C69 C70 C71 1.2(6)
C75 P2 C68 C67 179.9(3)
C75 P2 C69 C70 -151.7(3)
C75 P2 C69 C74 37.0(4)
C75 C76 C77 C78 0.8(6)
C76 C75 C80 C79 -0.3(6)
C76 C77 C78 C79 -0.9(6)
C77 C78 C79 C80 0.3(6)
C78 C79 C80 C75 0.2(6)
C80 C75 C76 C77 -0.2(6)
C89 C90 C91 C92 -0.8(6)
C89 C90 C91 C95 -179.8(4)
C90 C89 C94 C93 -1.8(5)
C90 C89 B1 C97 152.5(3)
C90 C89 B1 C105 36.4(5)
C90 C89 B1 C113 -82.2(4)
C90 C91 C92 C93 -1.3(5)
C90 C91 C95 F4 85.5(5)
C90 C91 C95 F5 -155.9(4)
C90 C91 C95 F6 -36.4(5)
C91 C92 C93 C94 1.8(5)
C91 C92 C93 C96 -178.2(3)
C92 C91 C95 F4 -93.5(5)
C92 C91 C95 F5 25.1(5)
C92 C91 C95 F6 144.5(4)
C92 C93 C94 C89 -0.2(6)
C92 C93 C96 F1 -135.3(4)
C92 C93 C96 F2 -15.4(5)
C92 C93 C96 F3 105.9(4)
C94 C89 C90 C91 2.3(5)
C94 C89 B1 C97 -31.8(5)
C94 C89 B1 C105 -147.9(3)
C94 C89 B1 C113 93.5(4)
C94 C93 C96 F1 44.7(5)
C94 C93 C96 F2 164.7(3)
C94 C93 C96 F3 -74.0(4)
C95 C91 C92 C93 177.7(3)
C96 C93 C94 C89 179.8(3)
C97 C98 C99 C100 -0.9(6)
C97 C98 C99 C103 -177.1(4)
C98 C97 C102 C101 0.6(5)
C98 C97 B1 C89 -41.2(4)
C98 C97 B1 C105 77.5(4)
C98 C97 B1 C113 -157.0(3)
C98 C99 C100 C101 1.0(6)
C98 C99 C103 F7 79.9(5)
C98 C99 C103 F8 -40.2(5)
C98 C99 C103 F9 -161.1(4)
C99 C100 C101 C102 -0.3(6)
C99 C100 C101 C104 -176.8(4)
C100 C99 C103 F7 -96.4(5)
C100 C99 C103 F8 143.6(4)
C100 C99 C103 F9 22.7(6)
C100 C101 C102 C97 -0.5(6)
C100 C101 C104 F10 57.9(6)
C100 C101 C104 F11 -57.2(7)
C100 C101 C104 F12 176.1(7)
C100 C101 C104 F10A -15.5(18)
C100 C101 C104 F11A -136.4(11)
C100 C101 C104 F12A 121.8(14)
C102 C97 C98 C99 0.1(5)
C102 C97 B1 C89 142.8(4)
C102 C97 B1 C105 -98.5(4)
C102 C97 B1 C113 27.0(5)
C102 C101 C104 F10 -118.6(5)
C102 C101 C104 F11 126.4(6)
C102 C101 C104 F12 -0.3(9)
C102 C101 C104 F10A 168.1(16)
C102 C101 C104 F11A 47.1(12)
C102 C101 C104 F12A -54.7(15)
C103 C99 C100 C101 177.2(4)
C104 C101 C102 C97 175.8(4)
C105 C106 C107 C108 -0.4(6)
C105 C106 C107 C111 176.4(3)
C106 C105 C110 C109 -2.0(5)
C106 C105 B1 C89 36.9(5)
C106 C105 B1 C97 -82.2(4)
C106 C105 B1 C113 149.0(3)
C106 C107 C108 C109 -1.4(5)
C106 C107 C111 F13 30.0(5)
C106 C107 C111 F14 -90.7(4)
C106 C107 C111 F15 150.1(3)
C107 C108 C109 C110 1.4(6)
C107 C108 C109 C112 179.3(4)
C108 C107 C111 F13 -153.2(3)
C108 C107 C111 F14 86.1(4)
C108 C107 C111 F15 -33.1(5)
C108 C109 C110 C105 0.3(6)
C108 C109 C112 F16 124.1(5)
C108 C109 C112 F17 4.9(6)
C108 C109 C112 F18 -118.8(5)
C110 C105 C106 C107 2.1(5)
C110 C105 B1 C89 -145.7(3)
C110 C105 B1 C97 95.3(4)
C110 C105 B1 C113 -33.5(5)
C110 C109 C112 F16 -58.0(6)
C110 C109 C112 F17 -177.1(4)
C110 C109 C112 F18 59.1(6)
C111 C107 C108 C109 -178.1(3)
C112 C109 C110 C105 -177.5(4)
C113 C114 C115 C116 -0.3(6)
C113 C114 C115 C119 179.7(4)
C114 C113 C118 C117 0.7(5)
C114 C113 B1 C89 81.0(4)
C114 C113 B1 C97 -158.6(3)
C114 C113 B1 C105 -36.2(5)
C114 C115 C116 C117 0.5(6)
C114 C115 C119 F19 -69.4(13)
C114 C115 C119 F20 169.4(11)
C114 C115 C119 F21 49.1(11)
C114 C115 C119 F21A 142.6(14)
C114 C115 C119 F19A 15.8(19)
C114 C115 C119 F20A -104.2(15)
C115 C116 C117 C118 -0.2(6)
C115 C116 C117 C120 177.2(4)
C116 C115 C119 F19 110.6(12)
C116 C115 C119 F20 -10.6(12)
C116 C115 C119 F21 -130.8(10)
C116 C115 C119 F21A -37.4(15)
C116 C115 C119 F19A -164.2(18)
C116 C115 C119 F20A 75.8(15)
C116 C117 C118 C113 -0.5(6)
C116 C117 C120 F22 38.4(6)
C116 C117 C120 F23 -82.7(5)
C116 C117 C120 F24 156.0(4)
C118 C113 C114 C115 -0.3(6)
C118 C113 B1 C89 -88.4(4)
C118 C113 B1 C97 32.1(5)
C118 C113 B1 C105 154.5(3)
C118 C117 C120 F22 -144.3(4)
C118 C117 C120 F23 94.7(5)
C118 C117 C120 F24 -26.6(6)
C119 C115 C116 C117 -179.5(4)
C120 C117 C118 C113 -177.8(4)
B1 C89 C90 C91 178.2(3)
B1 C89 C94 C93 -177.7(3)
B1 C97 C98 C99 -176.4(3)
B1 C97 C102 C101 176.8(4)
B1 C105 C106 C107 179.7(3)
B1 C105 C110 C109 -179.6(4)
B1 C113 C114 C115 -170.6(4)
B1 C113 C118 C117 170.5(4)
N5 C83 C84 C85 0.0(6)
C83 N5 C87 C86 -0.7(6)
C83 C84 C85 C86 -0.4(6)
C84 C85 C86 C87 0.2(6)
C85 C86 C87 N5 0.3(6)
C87 N5 C83 C84 0.5(6)
C88 N5 C83 C84 -178.6(4)
C88 N5 C87 C86 178.4(4)
Cl1 C121 C122 Cl2 179.4(3)
